data_7243908
loop_
_publ_author_name
'Park, Junmyeong'
'Kim, Dongwon'
'Kim, Dongwook'
'Jung, Ok-Sang'

_publ_section_title
;
 Pair of chiral molecular ladders and successive hydration in
 single-crystal-to-single-crystal mode
;
_journal_issue 48
_journal_name_full CrystEngComm
_journal_page_first 8546
_journal_page_last 8552
_journal_paper_doi 10.1039/D1CE01332G
_journal_volume 23
_journal_year 2021
_chemical_formula_sum 'C108 H84 N18 O38 Zn3'
_chemical_formula_weight 2438.04
_space_group_crystal_system hexagonal
_space_group_IT_number 169
_space_group_name_Hall 'P 61'
_space_group_name_H-M_alt 'P 61'
_atom_sites_solution_hydrogens geom
_atom_sites_solution_primary direct
_audit_creation_method SHELXL-2018/3
_audit_update_record
;
2021-06-29 deposited with the CCDC.	2021-11-12 downloaded from the CCDC.
;
_cell_angle_alpha 90
_cell_angle_beta 90
_cell_angle_gamma 120
_cell_formula_units_Z 6
_cell_length_a 15.1763(5)
_cell_length_b 15.1763(5)
_cell_length_c 84.264(3)
_cell_measurement_reflns_used 9948
_cell_measurement_temperature 173(2)
_cell_measurement_theta_max 27.45
_cell_measurement_theta_min 2.48
_cell_volume 16807.6(10)
_computing_cell_refinement 'Bruker APEX software'
_computing_data_collection 'Bruker APEX software'
_computing_data_reduction 'Bruker APEX software'
_computing_molecular_graphics ORTEP
_computing_publication_material CIFTAB
_computing_structure_refinement SHELXL
_computing_structure_solution SHELXS
_diffrn_ambient_temperature 173(2)
_diffrn_measured_fraction_theta_full 0.997
_diffrn_measured_fraction_theta_max 0.997
_diffrn_measurement_device_type 'CCD detector'
_diffrn_measurement_method 'phi and omega scans'
_diffrn_radiation_type MoK\a
_diffrn_radiation_wavelength 0.71073
_diffrn_reflns_av_R_equivalents 0.0759
_diffrn_reflns_av_unetI/netI 0.1027
_diffrn_reflns_Laue_measured_fraction_full 0.997
_diffrn_reflns_Laue_measured_fraction_max 0.997
_diffrn_reflns_limit_h_max 18
_diffrn_reflns_limit_h_min -18
_diffrn_reflns_limit_k_max 18
_diffrn_reflns_limit_k_min -11
_diffrn_reflns_limit_l_max 98
_diffrn_reflns_limit_l_min -100
_diffrn_reflns_number 70092
_diffrn_reflns_point_group_measured_fraction_full 0.994
_diffrn_reflns_point_group_measured_fraction_max 0.994
_diffrn_reflns_theta_full 25.000
_diffrn_reflns_theta_max 25.000
_diffrn_reflns_theta_min 2.478
_diffrn_source 'fine-focus sealed tube'
_exptl_absorpt_coefficient_mu 0.730
_exptl_absorpt_correction_T_max 0.7456
_exptl_absorpt_correction_T_min 0.6669
_exptl_absorpt_correction_type multi-scan
_exptl_absorpt_process_details SADABS
_exptl_crystal_colour colourless
_exptl_crystal_density_diffrn 1.445
_exptl_crystal_description block
_exptl_crystal_F_000 7512
_exptl_crystal_size_max 0.157
_exptl_crystal_size_mid 0.124
_exptl_crystal_size_min 0.098
_refine_diff_density_max 5.293
_refine_diff_density_min -1.872
_refine_diff_density_rms 0.177
_refine_ls_abs_structure_details
;
 Flack x determined using 4894 quotients [(I+)-(I-)]/[(I+)+(I-)]
 (Parsons, Flack and Wagner, Acta Cryst. B69 (2013) 249-259).
;
_refine_ls_abs_structure_Flack 0.060(6)
_refine_ls_extinction_method none
_refine_ls_goodness_of_fit_ref 1.340
_refine_ls_hydrogen_treatment constr
_refine_ls_matrix_type full
_refine_ls_number_parameters 1523
_refine_ls_number_reflns 19589
_refine_ls_number_restraints 3014
_refine_ls_restrained_S_all 1.292
_refine_ls_R_factor_all 0.1654
_refine_ls_R_factor_gt 0.1409
_refine_ls_shift/su_max 0.033
_refine_ls_shift/su_mean 0.004
_refine_ls_structure_factor_coef Fsqd
_refine_ls_weighting_details 'w=1/[\s^2^(Fo^2^)+(0.2000P)^2^] where P=(Fo^2^+2Fc^2^)/3'
_refine_ls_weighting_scheme calc
_refine_ls_wR_factor_gt 0.3414
_refine_ls_wR_factor_ref 0.3564
_reflns_Friedel_coverage 0.979
_reflns_Friedel_fraction_full 0.991
_reflns_Friedel_fraction_max 0.991
_reflns_number_gt 14681
_reflns_number_total 19589
_reflns_threshold_expression 'I > 2\s(I)'
_cod_data_source_file d1ce01332g2.cif
_cod_data_source_block ZnNO32_1S2R_air
_cod_depositor_comments
;
The following automatic conversions were performed:

data item '_exptl_absorpt_correction_type' value 'MULTI-SCAN' was
changed to 'multi-scan' in accordance with the
/home/data/users/saulius/crontab/automatic-downloads/rss-feeds/RSC/lib/dictionaries/cif_core.dic
dictionary named 'cif_core.dic' version 2.4.2 last updated on
2011-04-26.

Automatic conversion script
Id: cif_fix_values 7556 2019-12-06 15:28:31Z antanas 

 Adding full bibliography for 7243905--7243908.cif.
;
_cod_original_cell_volume 16807.6(13)
_cod_database_code 7243908
_shelx_shelxl_version_number 2018/3
_shelx_space_group_comment
;
The symmetry employed for this shelxl refinement is uniquely defined
by the following loop, which should always be used as a source of
symmetry information in preference to the above space-group names.
They are only intended as comments.
;
_shelx_estimated_absorpt_t_min 0.894
_shelx_estimated_absorpt_t_max 0.932

loop_
_space_group_symop_operation_xyz
'x, y, z'
'-y, x-y, z+1/3'
'-x+y, -x, z+2/3'
'-x, -y, z+1/2'
'y, -x+y, z+5/6'
'x-y, x, z+1/6'

loop_
_atom_site_label
_atom_site_type_symbol
_atom_site_fract_x
_atom_site_fract_y
_atom_site_fract_z
_atom_site_U_iso_or_equiv
_atom_site_adp_type
_atom_site_occupancy
_atom_site_site_symmetry_order
_atom_site_calc_flag
_atom_site_refinement_flags_posn
_atom_site_refinement_flags_adp
_atom_site_refinement_flags_occupancy
_atom_site_disorder_assembly
_atom_site_disorder_group
Zn1 Zn 0.2831(3) 0.2287(2) 0.41336(6) 0.0546(8) Uani 1 1 d D U . . .
Zn2 Zn 0.4359(2) 0.6499(2) 0.51245(6) 0.0450(7) Uani 1 1 d . U . . .
Zn3 Zn 0.5330(4) 1.0070(4) 0.62316(4) 0.0979(15) Uani 1 1 d D U . . .
N11 N 0.2659(9) 0.3100(12) 0.44032(19) 0.062(4) Uani 1 1 d D U . . .
O12 O 0.2760(15) 0.3355(12) 0.42567(18) 0.059(3) Uani 1 1 d D U . . .
O13 O 0.2538(19) 0.2231(14) 0.4444(2) 0.077(5) Uani 1 1 d D U . . .
O14 O 0.2682(17) 0.3734(14) 0.4505(2) 0.067(5) Uani 1 1 d D U . . .
N15 N 0.122(3) 0.065(3) 0.4000(5) 0.055(3) Uani 0.52(2) 1 d D U P A 1
O16 O 0.142(3) 0.129(2) 0.4115(4) 0.053(3) Uani 0.52(2) 1 d D U P A 1
O17 O 0.200(3) 0.086(3) 0.3912(4) 0.055(5) Uani 0.52(2) 1 d D U P A 1
O18 O 0.037(2) -0.011(3) 0.3973(4) 0.060(5) Uani 0.52(2) 1 d D U P A 1
N21 N 0.6436(17) 0.7637(19) 0.5277(3) 0.049(4) Uani 0.81(2) 1 d D U P B 1
O22 O 0.5491(16) 0.7354(17) 0.5280(3) 0.048(4) Uani 0.81(2) 1 d D U P B 1
O23 O 0.6729(19) 0.7046(18) 0.5210(3) 0.061(5) Uani 0.81(2) 1 d D U P B 1
O24 O 0.7030(17) 0.8288(16) 0.5374(3) 0.054(5) Uani 0.81(2) 1 d D U P B 1
N31 N 0.413(5) 0.832(4) 0.6063(8) 0.072(5) Uani 0.307(15) 1 d D U P C 1
O32 O 0.486(5) 0.860(2) 0.6167(7) 0.071(4) Uani 0.307(15) 1 d D U P C 1
O33 O 0.398(5) 0.904(4) 0.6013(7) 0.068(7) Uani 0.307(15) 1 d D U P C 1
O34 O 0.384(5) 0.752(4) 0.5985(7) 0.069(6) Uani 0.307(15) 1 d D U P C 1
N35 N 0.454(4) 1.073(6) 0.6475(8) 0.108(8) Uani 0.370(16) 1 d D U P C 1
O36 O 0.421(3) 1.019(6) 0.6348(8) 0.108(8) Uani 0.370(16) 1 d D U P C 1
O37 O 0.551(4) 1.133(6) 0.6476(9) 0.109(9) Uani 0.370(16) 1 d D U P C 1
O38 O 0.397(5) 1.093(6) 0.6559(8) 0.106(9) Uani 0.370(16) 1 d D U P C 1
N15D N 0.158(5) 0.058(4) 0.3964(10) 0.055(4) Uani 0.27(2) 1 d D U P A 2
O16D O 0.151(3) 0.131(4) 0.4032(8) 0.055(3) Uani 0.27(2) 1 d D U P A 2
O17D O 0.237(5) 0.085(5) 0.3873(8) 0.054(6) Uani 0.27(2) 1 d D U P A 2
O18D O 0.087(5) -0.034(3) 0.3960(8) 0.057(5) Uani 0.27(2) 1 d D U P A 2
N21D N 0.615(5) 0.741(6) 0.5299(9) 0.049(4) Uani 0.19(2) 1 d D U P B 2
O22D O 0.517(5) 0.700(7) 0.5319(10) 0.047(4) Uani 0.19(2) 1 d D U P B 2
O23D O 0.652(6) 0.811(6) 0.5191(10) 0.050(6) Uani 0.19(2) 1 d D U P B 2
O24D O 0.651(6) 0.682(6) 0.5309(11) 0.051(7) Uani 0.19(2) 1 d D U P B 2
N31D N 0.502(2) 0.8741(16) 0.59800(18) 0.074(4) Uani 0.693(15) 1 d D U P C 2
O32D O 0.5673(18) 0.9646(17) 0.60407(13) 0.069(4) Uani 0.693(15) 1 d D U P C 2
O33D O 0.436(2) 0.882(2) 0.5888(3) 0.074(5) Uani 0.693(15) 1 d D U P C 2
O34D O 0.464(3) 0.802(2) 0.6079(3) 0.079(6) Uani 0.693(15) 1 d D U P C 2
N35D N 0.509(3) 1.070(5) 0.6564(4) 0.109(8) Uani 0.630(16) 1 d D U P C 2
O36D O 0.497(4) 1.076(3) 0.6413(3) 0.110(8) Uani 0.630(16) 1 d D U P C 2
O37D O 0.596(3) 1.095(4) 0.6625(5) 0.110(9) Uani 0.630(16) 1 d D U P C 2
O38D O 0.436(3) 1.036(4) 0.6663(5) 0.109(9) Uani 0.630(16) 1 d D U P C 2
N15E N 0.117(5) 0.051(6) 0.4020(8) 0.055(4) Uani 0.201(19) 1 d D U P A 3
O16E O 0.216(4) 0.102(4) 0.4000(8) 0.055(4) Uani 0.201(19) 1 d D U P A 3
O17E O 0.068(6) 0.087(7) 0.3942(9) 0.055(5) Uani 0.201(19) 1 d D U P A 3
O18E O 0.087(6) 0.015(7) 0.4158(8) 0.055(5) Uani 0.201(19) 1 d D U P A 3
N25 N 0.5478(17) 0.6348(16) 0.4902(2) 0.043(3) Uani 1 1 d . U . . .
O26 O 0.5310(14) 0.7041(13) 0.4928(2) 0.046(3) Uani 1 1 d . U . . .
O27 O 0.4993(13) 0.5543(13) 0.49793(19) 0.043(3) Uani 1 1 d . U . . .
O28 O 0.5942(14) 0.6297(15) 0.4787(2) 0.052(4) Uani 1 1 d . U . . .
O29 O 0.3706(12) 0.5391(10) 0.52700(17) 0.039(3) Uani 1 1 d D U . . .
O30 O 0.3098(14) 0.5503(16) 0.49884(18) 0.070(6) Uani 1 1 d D U . . .
C2A C 0.4865(10) 0.7273(8) 0.43373(13) 0.024(3) Uani 1 1 d G U . . .
H2A H 0.477458 0.784379 0.432288 0.029 Uiso 1 1 calc R U . . .
C3A C 0.5379(10) 0.7039(8) 0.42235(11) 0.025(3) Uani 1 1 d DG U . . .
C4A C 0.5511(10) 0.6204(9) 0.42445(12) 0.024(3) Uani 1 1 d G U . . .
H4A H 0.586219 0.604381 0.416673 0.029 Uiso 1 1 calc R U . . .
C5A C 0.5129(10) 0.5603(8) 0.43795(14) 0.024(3) Uani 1 1 d G U . . .
C6A C 0.4615(10) 0.5837(8) 0.44933(12) 0.025(3) Uani 1 1 d G U . . .
H6A H 0.435352 0.542579 0.458550 0.030 Uiso 1 1 calc R U . . .
C7A C 0.4483(10) 0.6672(9) 0.44722(12) 0.024(3) Uani 1 1 d G U . . .
C8A C 0.5712(16) 0.7700(15) 0.40743(19) 0.031(3) Uani 1 1 d D U . . .
O9A O 0.5299(12) 0.8217(11) 0.40472(17) 0.036(3) Uani 1 1 d . U . . .
N10A N 0.6318(15) 0.7625(15) 0.3985(2) 0.037(3) Uani 1 1 d . U . . .
H10A H 0.660370 0.727367 0.401661 0.044 Uiso 1 1 calc R U . . .
C11A C 0.658(2) 0.811(2) 0.3825(3) 0.045(3) Uani 1 1 d . U . . .
H11A H 0.663531 0.879606 0.383182 0.054 Uiso 1 1 calc R U . . .
C12A C 0.7465(13) 0.8209(17) 0.37445(19) 0.057(3) Uani 1 1 d G U . . .
C13A C 0.8385(15) 0.8414(18) 0.38117(16) 0.067(4) Uani 1 1 d G U . . .
H13A H 0.850174 0.855824 0.392184 0.080 Uiso 1 1 calc R U . . .
C14A C 0.9134(12) 0.8408(18) 0.3718(2) 0.068(4) Uani 1 1 d G U . . .
H14A H 0.976315 0.854841 0.376342 0.081 Uiso 1 1 calc R U . . .
C15A C 0.8964(13) 0.8198(18) 0.3556(2) 0.068(4) Uani 1 1 d G U . . .
H15A H 0.947564 0.819361 0.349202 0.082 Uiso 1 1 calc R U . . .
C16A C 0.8043(15) 0.7993(17) 0.34892(16) 0.063(4) Uani 1 1 d G U . . .
H16A H 0.792672 0.784863 0.337903 0.075 Uiso 1 1 calc R U . . .
C17A C 0.7294(12) 0.7999(16) 0.3583(2) 0.057(4) Uani 1 1 d G U . . .
C18A C 0.628(2) 0.783(2) 0.3551(3) 0.055(4) Uani 1 1 d . U . . .
H18A H 0.594144 0.731066 0.346670 0.066 Uiso 1 1 calc R U . . .
H18B H 0.630540 0.846663 0.351785 0.066 Uiso 1 1 calc R U . . .
C19A C 0.572(2) 0.745(2) 0.3711(3) 0.046(3) Uani 1 1 d . U . . .
H19A H 0.512893 0.755658 0.372111 0.055 Uiso 1 1 calc R U . . .
O20A O 0.5433(13) 0.6414(13) 0.37175(19) 0.041(3) Uani 1 1 d . U . . .
C21A C 0.4595(19) 0.578(2) 0.3807(3) 0.041(3) Uani 1 1 d . U . . .
O22A O 0.4165(14) 0.6096(13) 0.3885(2) 0.047(4) Uani 1 1 d . U . . .
C23A C 0.3871(13) 0.4135(11) 0.39386(16) 0.043(3) Uani 1 1 d G U . . .
H23A H 0.363002 0.440989 0.401763 0.051 Uiso 1 1 calc R U . . .
C24A C 0.4422(14) 0.4729(9) 0.38101(18) 0.048(3) Uani 1 1 d G U . . .
C25A C 0.4774(13) 0.4327(11) 0.36945(17) 0.051(4) Uani 1 1 d G U . . .
H25A H 0.515060 0.473358 0.360664 0.061 Uiso 1 1 calc R U . . .
C26A C 0.4575(14) 0.3331(12) 0.37075(17) 0.054(4) Uani 1 1 d G U . . .
H26A H 0.481565 0.305664 0.362850 0.065 Uiso 1 1 calc R U . . .
C27A C 0.4024(14) 0.2737(9) 0.38361(19) 0.054(4) Uani 1 1 d G U . . .
H27A H 0.388789 0.205631 0.384493 0.065 Uiso 1 1 calc R U . . .
N28A N 0.3672(12) 0.3139(10) 0.39516(15) 0.046(3) Uani 1 1 d G U . . .
C29A C 0.5318(17) 0.4741(17) 0.4389(2) 0.030(3) Uani 1 1 d . U . . .
O30A O 0.5235(13) 0.4181(13) 0.42765(19) 0.041(3) Uani 1 1 d . U . . .
N31A N 0.5490(13) 0.4485(13) 0.45407(19) 0.029(3) Uani 1 1 d D U . . .
H31A H 0.543543 0.480104 0.462437 0.035 Uiso 1 1 calc R U . . .
C32A C 0.5743(17) 0.3741(15) 0.4559(2) 0.031(3) Uani 1 1 d D U . . .
H32A H 0.598253 0.364068 0.445375 0.037 Uiso 1 1 calc R U . . .
C33A C 0.6614(10) 0.4015(10) 0.46797(16) 0.031(3) Uani 1 1 d G U . . .
C34A C 0.7434(11) 0.4954(8) 0.47220(17) 0.038(3) Uani 1 1 d G U . . .
H34A H 0.750689 0.555967 0.467671 0.045 Uiso 1 1 calc R U . . .
C35A C 0.8148(10) 0.5006(8) 0.48307(18) 0.042(4) Uani 1 1 d G U . . .
H35A H 0.870838 0.564710 0.485960 0.050 Uiso 1 1 calc R U . . .
C36A C 0.8042(10) 0.4119(10) 0.48970(17) 0.043(4) Uani 1 1 d G U . . .
H36A H 0.852954 0.415446 0.497126 0.051 Uiso 1 1 calc R U . . .
C37A C 0.7222(11) 0.3180(8) 0.48547(17) 0.037(3) Uani 1 1 d G U . . .
H37A H 0.714921 0.257437 0.490003 0.044 Uiso 1 1 calc R U . . .
C38A C 0.6508(9) 0.3128(8) 0.47461(17) 0.033(3) Uani 1 1 d G U . . .
C39A C 0.5579(18) 0.2260(17) 0.4683(2) 0.034(3) Uani 1 1 d . U . . .
H39A H 0.521627 0.175540 0.476842 0.040 Uiso 1 1 calc R U . . .
H39B H 0.574619 0.192395 0.459730 0.040 Uiso 1 1 calc R U . . .
C40A C 0.4936(17) 0.2670(17) 0.4622(2) 0.032(3) Uani 1 1 d . U . . .
H40A H 0.446673 0.223334 0.453554 0.038 Uiso 1 1 calc R U . . .
O41A O 0.4381(11) 0.2850(11) 0.47513(16) 0.031(3) Uani 1 1 d . U . . .
C42A C 0.3510(17) 0.2062(17) 0.4782(2) 0.031(3) Uani 1 1 d . U . . .
O43A O 0.3098(12) 0.1218(12) 0.47281(18) 0.035(3) Uani 1 1 d . U . . .
C44A C 0.3422(8) 0.3232(7) 0.49891(14) 0.027(3) Uani 1 1 d G U . . .
H44A H 0.402159 0.377745 0.494432 0.032 Uiso 1 1 calc R U . . .
C45A C 0.3010(9) 0.2259(9) 0.49261(13) 0.027(3) Uani 1 1 d G U . . .
C46A C 0.2132(9) 0.1461(7) 0.49916(15) 0.029(3) Uani 1 1 d G U . . .
H46A H 0.185078 0.079539 0.494855 0.035 Uiso 1 1 calc R U . . .
C47A C 0.1667(8) 0.1636(8) 0.51202(15) 0.032(3) Uani 1 1 d G U . . .
H47A H 0.106727 0.109106 0.516500 0.039 Uiso 1 1 calc R U . . .
C48A C 0.2079(9) 0.2610(9) 0.51832(14) 0.031(3) Uani 1 1 d G U . . .
H48A H 0.176090 0.272993 0.527112 0.037 Uiso 1 1 calc R U . . .
N49A N 0.2956(9) 0.3408(7) 0.51177(14) 0.032(3) Uani 1 1 d DG U . . .
C50A C 0.3861(15) 0.6832(15) 0.4602(2) 0.021(3) Uani 1 1 d . U . . .
O51A O 0.3211(11) 0.6106(11) 0.46541(16) 0.034(3) Uani 1 1 d D U . . .
N52A N 0.4092(14) 0.7733(13) 0.46285(19) 0.027(3) Uani 1 1 d . U . . .
H52A H 0.461329 0.823026 0.457871 0.033 Uiso 1 1 calc R U . . .
C53A C 0.3462(18) 0.7991(17) 0.4750(2) 0.033(3) Uani 1 1 d . U . . .
H53A H 0.307993 0.738383 0.481998 0.040 Uiso 1 1 calc R U . . .
C54A C 0.4196(9) 0.8861(9) 0.48533(16) 0.032(3) Uani 1 1 d G U . . .
C55A C 0.5186(10) 0.9186(10) 0.49025(17) 0.037(3) Uani 1 1 d G U . . .
H55A H 0.553388 0.885311 0.486458 0.045 Uiso 1 1 calc R U . . .
C56A C 0.5668(8) 0.9999(11) 0.50072(17) 0.035(3) Uani 1 1 d G U . . .
H56A H 0.634478 1.022127 0.504080 0.042 Uiso 1 1 calc R U . . .
C57A C 0.5159(10) 1.0486(9) 0.50627(16) 0.038(3) Uani 1 1 d G U . . .
H57A H 0.548867 1.104169 0.513421 0.045 Uiso 1 1 calc R U . . .
C58A C 0.4169(10) 1.0161(10) 0.50135(17) 0.037(3) Uani 1 1 d G U . . .
H58A H 0.382164 1.049397 0.505139 0.044 Uiso 1 1 calc R U . . .
C59A C 0.3688(8) 0.9348(10) 0.49088(17) 0.033(3) Uani 1 1 d G U . . .
C60A C 0.2632(16) 0.8836(16) 0.4842(2) 0.028(3) Uani 1 1 d . U . . .
H60A H 0.242824 0.933604 0.480951 0.033 Uiso 1 1 calc R U . . .
H60B H 0.212854 0.834732 0.491801 0.033 Uiso 1 1 calc R U . . .
C61A C 0.2763(17) 0.8287(16) 0.4696(2) 0.029(3) Uani 1 1 d . U . . .
H61A H 0.210261 0.769191 0.466176 0.035 Uiso 1 1 calc R U . . .
O62A O 0.3280(11) 0.9026(11) 0.45656(16) 0.031(2) Uani 1 1 d . U . . .
C63A C 0.2838(18) 0.9392(17) 0.4499(3) 0.033(3) Uani 1 1 d . U . . .
O64A O 0.1880(13) 0.9091(12) 0.45206(19) 0.043(4) Uani 1 1 d . U . . .
C65A C 0.2947(8) 1.0731(11) 0.43148(18) 0.044(4) Uani 1 1 d G U . . .
H65A H 0.224120 1.049221 0.432737 0.052 Uiso 1 1 calc R U . . .
C66A C 0.3390(10) 1.0238(9) 0.43917(17) 0.038(3) Uani 1 1 d G U . . .
C67A C 0.4423(10) 1.0587(10) 0.43734(17) 0.034(3) Uani 1 1 d G U . . .
H67A H 0.472605 1.025070 0.442588 0.041 Uiso 1 1 calc R U . . .
C68A C 0.5013(8) 1.1429(11) 0.42782(18) 0.038(3) Uani 1 1 d G U . . .
H68A H 0.571944 1.166698 0.426564 0.046 Uiso 1 1 calc R U . . .
C69A C 0.4570(10) 1.1921(9) 0.42013(17) 0.042(3) Uani 1 1 d G U . . .
H69A H 0.497372 1.249589 0.413626 0.051 Uiso 1 1 calc R U . . .
N70A N 0.3537(10) 1.1572(10) 0.42196(17) 0.044(3) Uani 1 1 d G U . . .
C2B C 0.5806(10) 0.7484(9) 0.57108(13) 0.026(3) Uani 1 1 d G U . . .
H2B H 0.548946 0.760795 0.562317 0.031 Uiso 1 1 calc R U . . .
C3B C 0.6455(10) 0.8281(7) 0.58093(15) 0.028(3) Uani 1 1 d G U . . .
C4B C 0.6919(10) 0.8099(8) 0.59375(14) 0.030(3) Uani 1 1 d G U . . .
H4B H 0.736236 0.864378 0.600486 0.036 Uiso 1 1 calc R U . . .
C5B C 0.6733(10) 0.7119(9) 0.59672(13) 0.031(3) Uani 1 1 d DG U . . .
C6B C 0.6083(11) 0.6322(7) 0.58687(15) 0.030(3) Uani 1 1 d G U . . .
H6B H 0.595634 0.565266 0.588898 0.035 Uiso 1 1 calc R U . . .
C7B C 0.5620(10) 0.6504(7) 0.57405(14) 0.028(3) Uani 1 1 d DG U . . .
C8B C 0.6667(18) 0.9341(17) 0.5781(3) 0.035(3) Uani 1 1 d . U . . .
O9B O 0.6712(15) 0.9902(14) 0.58956(19) 0.049(4) Uani 1 1 d . U . . .
N10B N 0.6840(14) 0.9657(13) 0.5627(2) 0.029(3) Uani 1 1 d . U . . .
H10B H 0.678460 0.924797 0.554835 0.035 Uiso 1 1 calc R U . . .
C11B C 0.7126(19) 1.0721(19) 0.5600(3) 0.040(3) Uani 1 1 d . U . . .
H11B H 0.748942 1.114652 0.569424 0.049 Uiso 1 1 calc R U . . .
C12B C 0.7722(13) 1.1186(13) 0.54519(16) 0.043(3) Uani 1 1 d G U . . .
C13B C 0.8490(14) 1.1088(14) 0.5379(2) 0.056(4) Uani 1 1 d G U . . .
H13B H 0.872717 1.067587 0.542608 0.067 Uiso 1 1 calc R U . . .
C14B C 0.8911(13) 1.1592(15) 0.5237(2) 0.062(4) Uani 1 1 d G U . . .
H14B H 0.943577 1.152475 0.518741 0.074 Uiso 1 1 calc R U . . .
C15B C 0.8564(14) 1.2194(14) 0.51684(17) 0.059(4) Uani 1 1 d G U . . .
H15B H 0.885134 1.253895 0.507146 0.071 Uiso 1 1 calc R U . . .
C16B C 0.7796(14) 1.2293(13) 0.52413(19) 0.049(4) Uani 1 1 d G U . . .
H16B H 0.755828 1.270425 0.519417 0.059 Uiso 1 1 calc R U . . .
C17B C 0.7375(12) 1.1788(13) 0.53830(18) 0.043(3) Uani 1 1 d G U . . .
C18B C 0.6447(19) 1.1715(19) 0.5457(3) 0.036(3) Uani 1 1 d . U . . .
H18C H 0.592632 1.160206 0.537609 0.044 Uiso 1 1 calc R U . . .
H18D H 0.661090 1.232934 0.551957 0.044 Uiso 1 1 calc R U . . .
C19B C 0.6100(19) 1.0765(18) 0.5565(3) 0.038(3) Uani 1 1 d . U . . .
H19B H 0.574717 1.078905 0.566340 0.046 Uiso 1 1 calc R U . . .
O20B O 0.5471(13) 0.9892(13) 0.54659(19) 0.045(3) Uani 1 1 d . U . . .
C21B C 0.448(2) 0.968(2) 0.5446(3) 0.045(3) Uani 1 1 d D U . . .
O22B O 0.4191(16) 1.0171(16) 0.5511(2) 0.062(5) Uani 1 1 d D U . . .
C23B C 0.4292(10) 0.8241(13) 0.5297(2) 0.053(4) Uani 1 1 d G U . . .
H23B H 0.500088 0.850744 0.531220 0.064 Uiso 1 1 calc R U . . .
C24B C 0.3816(13) 0.8732(11) 0.5364(2) 0.054(3) Uani 1 1 d G U . . .
C25B C 0.2778(13) 0.8342(14) 0.5342(2) 0.059(4) Uani 1 1 d G U . . .
H25B H 0.245272 0.867710 0.538816 0.071 Uiso 1 1 calc R U . . .
C26B C 0.2216(10) 0.7460(14) 0.5254(2) 0.061(4) Uani 1 1 d G U . . .
H26B H 0.150667 0.719359 0.523910 0.073 Uiso 1 1 calc R U . . .
C27B C 0.2692(12) 0.6969(11) 0.5187(2) 0.060(4) Uani 1 1 d G U . . .
H27B H 0.230772 0.636699 0.512658 0.072 Uiso 1 1 calc R U . . .
N28B N 0.3730(12) 0.7359(12) 0.5209(2) 0.054(4) Uani 1 1 d G U . . .
C29B C 0.7154(16) 0.6875(12) 0.6116(2) 0.035(3) Uani 1 1 d D U . . .
O30B O 0.6689(12) 0.6012(10) 0.61681(17) 0.039(4) Uani 1 1 d D U . . .
N31B N 0.8113(15) 0.7604(15) 0.6155(2) 0.037(3) Uani 1 1 d D U . . .
H31B H 0.842225 0.819487 0.610563 0.044 Uiso 1 1 calc R U . . .
C32B C 0.861(2) 0.735(2) 0.6284(3) 0.048(3) Uani 1 1 d D U . . .
H32B H 0.836818 0.660925 0.629183 0.058 Uiso 1 1 calc R U . . .
C33B C 0.9824(11) 0.8042(16) 0.6225(2) 0.062(4) Uani 1 1 d G U . . .
C34B C 1.0310(15) 0.8161(17) 0.60807(18) 0.068(4) Uani 1 1 d G U . . .
H34B H 0.992269 0.784104 0.598827 0.081 Uiso 1 1 calc R U . . .
C35B C 1.1364(15) 0.8749(18) 0.60710(19) 0.075(5) Uani 1 1 d G U . . .
H35B H 1.169611 0.883028 0.597207 0.090 Uiso 1 1 calc R U . . .
C36B C 1.1931(11) 0.9217(17) 0.6206(2) 0.078(5) Uani 1 1 d G U . . .
H36B H 1.265132 0.961860 0.619964 0.093 Uiso 1 1 calc R U . . .
C37B C 1.1445(14) 0.9098(17) 0.6351(2) 0.070(4) Uani 1 1 d G U . . .
H37B H 1.183311 0.941770 0.644341 0.084 Uiso 1 1 calc R U . . .
C38B C 1.0392(14) 0.8510(17) 0.63606(17) 0.063(4) Uani 1 1 d DG U . . .
C39B C 0.981(2) 0.824(2) 0.6507(3) 0.057(4) Uani 1 1 d D U . . .
H39C H 1.000982 0.883361 0.657619 0.068 Uiso 1 1 calc R U . . .
H39D H 0.986196 0.770259 0.656613 0.068 Uiso 1 1 calc R U . . .
C40B C 0.871(2) 0.783(2) 0.6435(3) 0.052(3) Uani 1 1 d . U . . .
H40B H 0.821810 0.729191 0.650873 0.063 Uiso 1 1 calc R U . . .
O41B O 0.8514(15) 0.8676(15) 0.6438(2) 0.056(3) Uani 1 1 d . U . . .
C42B C 0.750(3) 0.846(3) 0.6438(4) 0.061(4) Uani 1 1 d . U . . .
O43B O 0.6773(16) 0.7595(15) 0.6438(2) 0.062(5) Uani 1 1 d . U . . .
C44B C 0.6688(15) 0.9263(13) 0.6328(3) 0.074(4) Uani 1 1 d G U . . .
H44B H 0.619073 0.861047 0.629062 0.089 Uiso 1 1 calc R U . . .
C45B C 0.7561(17) 0.9392(15) 0.6403(3) 0.069(4) Uani 1 1 d G U . . .
C46B C 0.8288(14) 1.0347(17) 0.6457(3) 0.077(4) Uani 1 1 d G U . . .
H46B H 0.888470 1.043450 0.650834 0.093 Uiso 1 1 calc R U . . .
C47B C 0.8142(16) 1.1174(14) 0.6437(3) 0.082(5) Uani 1 1 d G U . . .
H47B H 0.863905 1.182725 0.647458 0.099 Uiso 1 1 calc R U . . .
C48B C 0.7269(18) 1.1046(14) 0.6363(3) 0.080(4) Uani 1 1 d G U . . .
H48B H 0.716924 1.161162 0.634883 0.096 Uiso 1 1 calc R U . . .
N49B N 0.6542(15) 1.0091(17) 0.6308(3) 0.084(4) Uani 1 1 d G U . . .
C50B C 0.4888(14) 0.5645(13) 0.5632(2) 0.027(3) Uani 1 1 d D U . . .
O51B O 0.4210(10) 0.5699(10) 0.55678(15) 0.024(3) Uani 1 1 d . U . . .
N52B N 0.5004(14) 0.4821(14) 0.5625(2) 0.031(3) Uani 1 1 d . U . . .
H52B H 0.550235 0.481049 0.567726 0.037 Uiso 1 1 calc R U . . .
C53B C 0.4292(16) 0.3950(17) 0.5532(2) 0.029(3) Uani 1 1 d . U . . .
H53B H 0.373498 0.407121 0.549519 0.035 Uiso 1 1 calc R U . . .
C54B C 0.4745(11) 0.3752(10) 0.53911(14) 0.031(3) Uani 1 1 d G U . . .
C55B C 0.5461(11) 0.4378(7) 0.52797(16) 0.035(3) Uani 1 1 d G U . . .
H55B H 0.577919 0.509637 0.528963 0.042 Uiso 1 1 calc R U . . .
C56B C 0.5711(11) 0.3952(10) 0.51538(15) 0.043(4) Uani 1 1 d G U . . .
H56B H 0.620096 0.438016 0.507772 0.052 Uiso 1 1 calc R U . . .
C57B C 0.5246(12) 0.2901(10) 0.51393(15) 0.041(3) Uani 1 1 d G U . . .
H57B H 0.541689 0.261047 0.505330 0.049 Uiso 1 1 calc R U . . .
C58B C 0.4529(11) 0.2275(8) 0.52507(17) 0.040(3) Uani 1 1 d G U . . .
H58B H 0.421104 0.155698 0.524080 0.048 Uiso 1 1 calc R U . . .
C59B C 0.4279(10) 0.2701(9) 0.53766(15) 0.037(3) Uani 1 1 d G U . . .
C60B C 0.3498(17) 0.2125(17) 0.5505(2) 0.031(3) Uani 1 1 d . U . . .
H60C H 0.279337 0.186956 0.546797 0.037 Uiso 1 1 calc R U . . .
H60D H 0.356474 0.155503 0.554892 0.037 Uiso 1 1 calc R U . . .
C61B C 0.3821(15) 0.2959(16) 0.5620(2) 0.029(3) Uani 1 1 d D U . . .
H61B H 0.323915 0.286860 0.568703 0.035 Uiso 1 1 calc R U . . .
O62B O 0.4656(11) 0.2963(11) 0.57190(16) 0.029(2) Uani 1 1 d D U . . .
C63B C 0.4411(17) 0.2235(17) 0.5817(2) 0.033(3) Uani 1 1 d . U . . .
O64B O 0.3537(12) 0.1609(14) 0.5856(2) 0.046(4) Uani 1 1 d . U . . .
C65B C 0.5059(8) 0.1323(11) 0.59785(18) 0.044(4) Uani 1 1 d G U . . .
H65B H 0.437886 0.087473 0.601112 0.052 Uiso 1 1 calc R U . . .
C66B C 0.5274(9) 0.2131(12) 0.58776(18) 0.038(3) Uani 1 1 d G U . . .
C67B C 0.6270(11) 0.2787(10) 0.58300(17) 0.041(3) Uani 1 1 d G U . . .
H67B H 0.641639 0.333910 0.576099 0.049 Uiso 1 1 calc R U . . .
C68B C 0.7051(8) 0.2636(11) 0.58832(19) 0.045(4) Uani 1 1 d G U . . .
H68B H 0.773168 0.308452 0.585064 0.054 Uiso 1 1 calc R U . . .
C69B C 0.6837(10) 0.1828(12) 0.59841(19) 0.049(4) Uani 1 1 d G U . . .
H69B H 0.737058 0.172505 0.602052 0.058 Uiso 1 1 calc R U . . .
N70B N 0.5841(11) 0.1172(10) 0.60318(17) 0.050(4) Uani 1 1 d G U . . .

loop_
_atom_site_aniso_label
_atom_site_aniso_U_11
_atom_site_aniso_U_22
_atom_site_aniso_U_33
_atom_site_aniso_U_23
_atom_site_aniso_U_13
_atom_site_aniso_U_12
Zn1 0.0676(19) 0.0395(15) 0.0616(16) 0.0025(13) -0.0056(15) 0.0305(15)
Zn2 0.0476(17) 0.0346(15) 0.0433(13) 0.0015(12) 0.0002(12) 0.0135(13)
Zn3 0.104(3) 0.084(3) 0.101(3) 0.005(2) -0.003(2) 0.044(2)
N11 0.065(6) 0.055(5) 0.069(5) -0.004(5) -0.001(5) 0.031(4)
O12 0.064(5) 0.047(5) 0.066(5) -0.001(4) -0.001(4) 0.029(4)
O13 0.087(10) 0.071(9) 0.072(9) -0.003(8) -0.001(8) 0.038(8)
O14 0.075(9) 0.048(8) 0.078(9) -0.003(7) 0.008(8) 0.031(7)
N15 0.057(4) 0.052(4) 0.057(4) -0.001(3) -0.003(3) 0.028(3)
O16 0.058(4) 0.050(4) 0.057(4) -0.001(3) -0.002(3) 0.030(3)
O17 0.056(6) 0.052(6) 0.055(6) -0.003(6) -0.005(6) 0.027(5)
O18 0.057(7) 0.059(7) 0.062(7) -0.003(6) -0.002(6) 0.027(6)
N21 0.050(5) 0.046(5) 0.049(5) 0.000(4) -0.001(4) 0.022(4)
O22 0.049(5) 0.046(5) 0.050(5) -0.001(4) 0.001(4) 0.025(4)
O23 0.056(7) 0.056(7) 0.058(7) -0.005(6) 0.002(6) 0.018(6)
O24 0.058(7) 0.040(7) 0.062(7) 0.000(6) -0.005(6) 0.023(6)
N31 0.072(6) 0.071(6) 0.073(6) 0.005(4) -0.004(5) 0.037(4)
O32 0.073(5) 0.070(5) 0.072(5) 0.008(4) -0.006(4) 0.036(4)
O33 0.069(9) 0.069(9) 0.073(9) 0.002(8) -0.003(8) 0.039(7)
O34 0.069(8) 0.072(8) 0.073(8) 0.006(7) -0.007(7) 0.040(7)
N35 0.109(9) 0.107(8) 0.109(9) 0.000(4) 0.001(4) 0.056(5)
O36 0.109(9) 0.107(9) 0.109(9) 0.001(5) 0.000(5) 0.055(6)
O37 0.111(10) 0.106(10) 0.110(10) -0.001(7) 0.001(7) 0.056(8)
O38 0.108(11) 0.105(11) 0.109(11) -0.004(8) 0.003(8) 0.057(8)
N15D 0.057(4) 0.052(4) 0.056(4) -0.001(3) -0.002(3) 0.028(3)
O16D 0.058(4) 0.051(4) 0.058(4) -0.001(3) -0.002(3) 0.029(3)
O17D 0.057(8) 0.050(8) 0.056(8) -0.001(7) -0.003(7) 0.026(6)
O18D 0.056(7) 0.056(7) 0.058(7) -0.001(6) -0.002(6) 0.028(6)
N21D 0.050(5) 0.046(5) 0.050(5) 0.000(4) -0.001(4) 0.023(4)
O22D 0.049(5) 0.044(4) 0.048(4) 0.001(4) 0.000(4) 0.022(4)
O23D 0.051(7) 0.047(7) 0.053(7) -0.001(7) -0.003(7) 0.025(6)
O24D 0.052(9) 0.047(9) 0.052(9) -0.003(8) 0.001(8) 0.024(7)
N31D 0.075(5) 0.072(5) 0.075(5) 0.007(4) -0.006(4) 0.036(4)
O32D 0.073(5) 0.065(5) 0.071(5) 0.019(4) -0.016(4) 0.037(4)
O33D 0.071(8) 0.074(8) 0.079(8) 0.005(7) -0.004(7) 0.037(6)
O34D 0.079(8) 0.075(8) 0.075(8) 0.001(7) 0.000(7) 0.032(6)
N35D 0.110(9) 0.107(8) 0.111(9) -0.001(5) 0.002(5) 0.056(5)
O36D 0.111(9) 0.108(9) 0.111(9) 0.002(5) 0.000(5) 0.055(5)
O37D 0.113(11) 0.104(11) 0.117(11) 0.002(9) 0.004(9) 0.057(9)
O38D 0.111(11) 0.107(10) 0.111(11) 0.000(8) 0.001(8) 0.057(8)
N15E 0.057(4) 0.053(4) 0.057(4) -0.001(4) -0.002(4) 0.028(3)
O16E 0.057(4) 0.052(4) 0.057(4) -0.001(4) -0.002(4) 0.028(3)
O17E 0.057(7) 0.053(7) 0.057(7) -0.002(6) -0.001(6) 0.029(6)
O18E 0.056(6) 0.053(6) 0.058(6) -0.001(6) -0.002(6) 0.029(5)
N25 0.047(5) 0.041(5) 0.044(5) 0.006(4) 0.007(4) 0.025(4)
O26 0.047(5) 0.042(5) 0.054(5) 0.005(5) 0.008(5) 0.027(4)
O27 0.046(5) 0.039(5) 0.047(5) 0.007(4) 0.008(4) 0.023(4)
O28 0.051(8) 0.057(8) 0.049(7) 0.006(6) 0.012(6) 0.027(7)
O29 0.039(7) 0.041(7) 0.037(6) 0.006(6) 0.004(6) 0.019(6)
O30 0.034(9) 0.074(11) 0.071(10) -0.024(9) 0.014(8) 0.003(8)
C2A 0.026(5) 0.024(4) 0.023(4) -0.002(4) -0.004(4) 0.012(4)
C3A 0.026(4) 0.025(4) 0.024(4) -0.002(4) -0.004(4) 0.013(3)
C4A 0.025(5) 0.024(4) 0.026(4) -0.003(4) -0.002(4) 0.015(4)
C5A 0.025(4) 0.024(4) 0.028(4) -0.001(4) 0.000(4) 0.016(3)
C6A 0.026(5) 0.022(4) 0.027(4) -0.002(4) 0.000(4) 0.012(4)
C7A 0.024(4) 0.020(4) 0.027(4) -0.003(4) 0.000(4) 0.012(3)
C8A 0.031(5) 0.032(5) 0.027(4) 0.001(4) -0.006(4) 0.013(4)
O9A 0.047(7) 0.025(6) 0.031(6) 0.009(5) -0.001(6) 0.015(6)
N10A 0.039(5) 0.038(5) 0.034(5) 0.004(4) -0.003(4) 0.019(4)
C11A 0.046(4) 0.047(4) 0.046(4) 0.000(4) 0.002(4) 0.026(4)
C12A 0.055(5) 0.058(5) 0.056(5) 0.000(4) 0.006(4) 0.028(4)
C13A 0.063(5) 0.067(6) 0.063(5) -0.001(5) 0.005(5) 0.028(4)
C14A 0.067(6) 0.066(6) 0.068(6) 0.002(5) 0.004(5) 0.032(4)
C15A 0.069(6) 0.065(6) 0.067(6) 0.000(5) 0.007(5) 0.030(4)
C16A 0.064(5) 0.060(5) 0.062(5) -0.002(5) 0.007(5) 0.030(4)
C17A 0.057(5) 0.055(5) 0.057(5) 0.001(4) 0.004(4) 0.028(4)
C18A 0.056(5) 0.052(5) 0.053(5) -0.002(4) 0.002(4) 0.024(4)
C19A 0.047(4) 0.047(4) 0.048(4) -0.001(4) -0.001(4) 0.026(4)
O20A 0.043(5) 0.042(4) 0.044(4) 0.003(4) -0.007(4) 0.026(4)
C21A 0.045(5) 0.041(5) 0.043(5) -0.001(4) -0.006(4) 0.026(4)
O22A 0.049(8) 0.037(7) 0.057(7) -0.011(6) -0.016(6) 0.023(6)
C23A 0.049(5) 0.039(5) 0.049(5) 0.005(4) -0.005(4) 0.029(4)
C24A 0.050(5) 0.046(5) 0.049(5) 0.002(4) -0.004(4) 0.025(4)
C25A 0.054(5) 0.050(5) 0.051(5) 0.002(4) 0.000(4) 0.027(4)
C26A 0.055(5) 0.051(5) 0.055(5) 0.000(5) 0.003(5) 0.026(4)
C27A 0.055(5) 0.049(5) 0.055(5) 0.004(4) 0.000(4) 0.024(4)
N28A 0.054(4) 0.039(4) 0.056(4) 0.004(4) -0.005(4) 0.031(3)
C29A 0.032(5) 0.030(5) 0.030(4) -0.001(4) 0.000(4) 0.018(4)
O30A 0.043(7) 0.051(7) 0.050(7) -0.004(6) -0.006(6) 0.039(6)
N31A 0.034(5) 0.029(4) 0.029(4) -0.001(4) 0.004(4) 0.019(4)
C32A 0.036(4) 0.028(4) 0.030(4) 0.000(4) 0.004(4) 0.017(3)
C33A 0.037(4) 0.029(4) 0.034(4) 0.005(4) 0.000(4) 0.021(3)
C34A 0.041(5) 0.035(5) 0.040(5) 0.003(4) 0.002(4) 0.021(4)
C35A 0.041(5) 0.041(5) 0.043(5) 0.005(4) 0.000(4) 0.021(4)
C36A 0.042(5) 0.042(5) 0.042(5) 0.004(4) -0.001(4) 0.019(4)
C37A 0.038(5) 0.037(5) 0.037(5) 0.004(4) 0.000(4) 0.020(4)
C38A 0.036(4) 0.033(4) 0.032(4) 0.005(4) -0.001(4) 0.019(4)
C39A 0.038(5) 0.032(5) 0.031(5) 0.001(4) 0.000(4) 0.017(4)
C40A 0.036(4) 0.029(4) 0.030(4) -0.002(4) 0.001(4) 0.016(3)
O41A 0.032(4) 0.031(4) 0.028(4) -0.001(4) 0.001(4) 0.015(3)
C42A 0.029(4) 0.031(4) 0.029(4) 0.000(4) -0.006(4) 0.013(4)
O43A 0.036(7) 0.029(6) 0.042(7) -0.010(5) -0.003(6) 0.017(5)
C44A 0.026(5) 0.027(5) 0.028(5) 0.000(4) 0.001(4) 0.014(4)
C45A 0.026(4) 0.028(4) 0.027(4) 0.001(4) -0.003(4) 0.014(3)
C46A 0.025(5) 0.031(5) 0.031(5) -0.003(4) -0.002(4) 0.015(4)
C47A 0.027(5) 0.036(5) 0.036(5) -0.003(4) -0.001(4) 0.017(4)
C48A 0.026(5) 0.036(5) 0.037(5) -0.005(4) 0.003(4) 0.020(4)
N49A 0.029(5) 0.034(5) 0.035(5) -0.001(4) 0.001(4) 0.016(4)
C50A 0.023(4) 0.020(4) 0.027(4) -0.001(4) -0.002(4) 0.015(4)
O51A 0.024(6) 0.030(7) 0.046(7) -0.013(6) -0.009(5) 0.013(5)
N52A 0.031(4) 0.023(4) 0.031(4) -0.002(4) 0.000(4) 0.016(4)
C53A 0.033(4) 0.031(4) 0.034(4) -0.003(4) 0.002(4) 0.015(3)
C54A 0.029(4) 0.033(4) 0.035(4) 0.001(4) 0.003(4) 0.018(3)
C55A 0.032(5) 0.038(5) 0.041(5) 0.000(4) -0.001(4) 0.016(4)
C56A 0.032(5) 0.039(5) 0.036(5) -0.002(4) 0.002(4) 0.019(4)
C57A 0.038(5) 0.037(5) 0.038(5) -0.006(4) 0.001(4) 0.018(4)
C58A 0.039(5) 0.034(5) 0.039(5) -0.001(4) 0.000(4) 0.020(4)
C59A 0.034(4) 0.031(4) 0.036(4) -0.001(4) 0.003(4) 0.018(3)
C60A 0.029(5) 0.028(5) 0.031(5) -0.002(4) 0.002(4) 0.019(4)
C61A 0.029(4) 0.028(4) 0.032(4) -0.002(4) 0.001(4) 0.016(3)
O62A 0.031(4) 0.029(4) 0.033(4) -0.002(4) -0.004(4) 0.016(3)
C63A 0.036(5) 0.030(5) 0.037(5) 0.001(4) 0.000(4) 0.019(4)
O64A 0.039(7) 0.034(7) 0.049(7) 0.009(6) -0.005(6) 0.014(6)
C65A 0.044(5) 0.041(5) 0.044(5) 0.000(4) 0.001(4) 0.020(4)
C66A 0.040(4) 0.035(4) 0.038(4) 0.001(4) 0.001(4) 0.019(4)
C67A 0.039(5) 0.034(5) 0.035(5) 0.004(4) -0.001(4) 0.022(4)
C68A 0.042(5) 0.036(5) 0.040(5) 0.002(4) 0.003(4) 0.021(4)
C69A 0.044(5) 0.038(5) 0.043(5) 0.000(4) 0.001(4) 0.020(4)
N70A 0.045(5) 0.040(5) 0.047(5) -0.001(4) 0.001(4) 0.020(4)
C2B 0.030(5) 0.025(4) 0.032(5) -0.001(4) -0.006(4) 0.021(4)
C3B 0.029(4) 0.029(4) 0.030(4) -0.001(4) -0.004(4) 0.018(3)
C4B 0.029(5) 0.030(5) 0.029(5) -0.003(4) -0.003(4) 0.013(4)
C5B 0.031(4) 0.030(4) 0.031(4) -0.002(4) 0.000(4) 0.015(3)
C6B 0.032(5) 0.027(5) 0.028(5) -0.001(4) 0.000(4) 0.013(4)
C7B 0.030(4) 0.026(4) 0.031(4) -0.003(4) -0.003(4) 0.016(3)
C8B 0.038(5) 0.032(5) 0.035(5) 0.000(4) -0.004(4) 0.017(4)
O9B 0.060(7) 0.042(7) 0.044(6) 0.002(6) -0.008(6) 0.026(6)
N10B 0.034(5) 0.028(4) 0.035(4) -0.001(4) -0.005(4) 0.022(4)
C11B 0.042(4) 0.038(4) 0.042(4) -0.001(4) -0.003(4) 0.020(4)
C12B 0.044(4) 0.043(4) 0.044(4) -0.001(4) -0.004(4) 0.023(4)
C13B 0.053(5) 0.054(5) 0.057(5) -0.003(5) -0.003(5) 0.024(4)
C14B 0.058(6) 0.060(6) 0.063(5) -0.002(5) 0.000(5) 0.026(4)
C15B 0.058(5) 0.057(5) 0.058(5) 0.002(5) -0.001(5) 0.026(4)
C16B 0.051(5) 0.046(5) 0.051(5) 0.004(4) -0.004(4) 0.024(4)
C17B 0.046(5) 0.041(4) 0.042(4) 0.004(4) -0.005(4) 0.022(4)
C18B 0.040(5) 0.038(5) 0.035(5) 0.002(4) -0.007(4) 0.023(4)
C19B 0.040(4) 0.039(4) 0.037(4) -0.003(4) -0.004(4) 0.020(4)
O20B 0.043(5) 0.045(5) 0.045(4) -0.001(4) -0.003(4) 0.020(4)
C21B 0.046(5) 0.046(5) 0.050(5) 0.006(4) -0.004(4) 0.028(4)
O22B 0.059(8) 0.058(8) 0.060(8) 0.006(7) -0.005(7) 0.023(7)
C23B 0.052(5) 0.053(5) 0.055(5) 0.002(4) -0.002(5) 0.026(4)
C24B 0.053(5) 0.054(5) 0.055(5) 0.005(4) -0.004(4) 0.028(4)
C25B 0.058(5) 0.058(5) 0.059(5) 0.002(5) 0.000(5) 0.027(4)
C26B 0.057(5) 0.062(6) 0.061(6) 0.000(5) -0.001(5) 0.028(4)
C27B 0.058(5) 0.061(6) 0.058(5) 0.002(5) -0.003(5) 0.027(4)
N28B 0.052(5) 0.056(5) 0.054(5) 0.004(4) -0.002(4) 0.026(4)
C29B 0.038(5) 0.033(5) 0.036(5) -0.002(4) 0.001(4) 0.019(4)
O30B 0.052(8) 0.021(6) 0.029(6) 0.009(5) -0.005(6) 0.007(6)
N31B 0.038(5) 0.039(5) 0.041(5) 0.003(4) -0.003(4) 0.025(4)
C32B 0.050(4) 0.049(5) 0.049(4) -0.001(4) -0.005(4) 0.027(4)
C33B 0.061(5) 0.061(5) 0.063(5) 0.000(4) -0.003(4) 0.031(4)
C34B 0.067(6) 0.067(6) 0.070(6) 0.002(5) 0.000(5) 0.035(4)
C35B 0.073(6) 0.072(6) 0.078(6) 0.003(5) -0.001(5) 0.036(4)
C36B 0.075(6) 0.073(6) 0.081(6) 0.003(5) -0.002(5) 0.034(4)
C37B 0.068(6) 0.067(6) 0.075(6) 0.001(5) -0.005(5) 0.034(4)
C38B 0.061(5) 0.062(5) 0.066(5) 0.000(4) -0.006(4) 0.031(4)
C39B 0.056(5) 0.056(5) 0.062(5) 0.000(5) -0.008(5) 0.030(4)
C40B 0.053(5) 0.052(5) 0.055(5) -0.001(4) -0.007(4) 0.028(4)
O41B 0.058(5) 0.054(5) 0.058(5) -0.004(4) -0.002(4) 0.029(4)
C42B 0.065(5) 0.058(5) 0.062(5) -0.001(4) -0.001(4) 0.031(4)
O43B 0.061(9) 0.044(8) 0.073(8) -0.009(7) -0.011(7) 0.021(7)
C44B 0.077(5) 0.072(5) 0.078(5) 0.002(5) -0.001(5) 0.040(4)
C45B 0.072(5) 0.068(5) 0.070(5) 0.002(4) -0.001(4) 0.038(4)
C46B 0.079(6) 0.075(6) 0.076(6) 0.000(5) -0.001(5) 0.038(4)
C47B 0.082(6) 0.080(6) 0.082(6) 0.002(5) -0.004(5) 0.038(4)
C48B 0.081(6) 0.078(6) 0.086(6) 0.002(5) -0.003(5) 0.044(4)
N49B 0.086(5) 0.080(5) 0.089(5) 0.002(4) -0.001(4) 0.043(4)
C50B 0.029(4) 0.026(4) 0.031(4) -0.001(4) -0.008(4) 0.018(4)
O51B 0.027(6) 0.024(6) 0.028(6) -0.004(5) 0.000(5) 0.018(5)
N52B 0.028(4) 0.031(4) 0.033(4) -0.006(4) -0.008(4) 0.013(4)
C53B 0.029(4) 0.030(4) 0.031(4) 0.001(4) -0.006(4) 0.017(3)
C54B 0.030(4) 0.035(4) 0.033(4) 0.000(4) -0.008(4) 0.020(3)
C55B 0.034(5) 0.037(5) 0.036(5) -0.003(4) -0.005(4) 0.019(4)
C56B 0.039(5) 0.044(5) 0.042(5) 0.001(4) -0.006(4) 0.017(4)
C57B 0.039(5) 0.044(5) 0.043(5) 0.000(4) -0.006(4) 0.022(4)
C58B 0.037(5) 0.042(5) 0.043(5) -0.001(4) -0.004(4) 0.021(4)
C59B 0.035(4) 0.038(4) 0.037(4) -0.001(4) -0.005(4) 0.018(4)
C60B 0.031(5) 0.031(5) 0.033(5) -0.003(4) -0.001(4) 0.017(4)
C61B 0.031(4) 0.029(4) 0.032(4) 0.000(4) -0.002(4) 0.019(3)
O62B 0.030(4) 0.028(4) 0.033(4) 0.000(4) -0.004(4) 0.019(3)
C63B 0.030(4) 0.034(5) 0.038(5) -0.001(4) 0.005(4) 0.018(4)
O64B 0.027(7) 0.054(8) 0.051(7) 0.008(6) 0.008(6) 0.016(6)
C65B 0.042(5) 0.043(5) 0.046(5) -0.002(4) 0.000(4) 0.021(4)
C66B 0.036(4) 0.038(4) 0.039(4) -0.003(4) 0.001(4) 0.017(4)
C67B 0.039(5) 0.041(5) 0.041(5) -0.002(4) 0.000(4) 0.019(4)
C68B 0.043(5) 0.043(5) 0.045(5) -0.002(4) -0.002(4) 0.019(4)
C69B 0.048(5) 0.046(5) 0.048(5) -0.003(4) -0.003(4) 0.020(4)
N70B 0.050(5) 0.045(5) 0.052(5) 0.003(4) -0.003(4) 0.021(4)

loop_
_atom_type_symbol
_atom_type_description
_atom_type_scat_dispersion_real
_atom_type_scat_dispersion_imag
_atom_type_scat_source
C C 0.0033 0.0016 'International Tables Vol C Tables 4.2.6.8 and 6.1.1.4'
H H 0.0000 0.0000 'International Tables Vol C Tables 4.2.6.8 and 6.1.1.4'
N N 0.0061 0.0033 'International Tables Vol C Tables 4.2.6.8 and 6.1.1.4'
O O 0.0106 0.0060 'International Tables Vol C Tables 4.2.6.8 and 6.1.1.4'
Zn Zn 0.2839 1.4301 'International Tables Vol C Tables 4.2.6.8 and 6.1.1.4'

loop_
_geom_angle_atom_site_label_1
_geom_angle_atom_site_label_2
_geom_angle_atom_site_label_3
_geom_angle
_geom_angle_site_symmetry_1
_geom_angle_site_symmetry_3
_geom_angle_publ_flag
O16 Zn1 O12 101.1(11) . . ?
O12 Zn1 O16D 112.9(17) . . ?
O16 Zn1 N28A 123.2(12) . . ?
O12 Zn1 N28A 98.7(7) . . ?
O16D Zn1 N28A 103(2) . . ?
O16 Zn1 N70A 107(3) . 1_545 ?
O12 Zn1 N70A 121(3) . 1_545 ?
N28A Zn1 N70A 107(3) . 1_545 ?
O12 Zn1 O16E 151(2) . . ?
N28A Zn1 O16E 92(2) . . ?
N70A Zn1 O16E 81(4) 1_545 . ?
O29 Zn2 O22D 76(2) . . ?
O29 Zn2 O22 92.9(8) . . ?
O29 Zn2 O26 144.3(7) . . ?
O22D Zn2 O26 110(2) . . ?
O22 Zn2 O26 93.6(8) . . ?
O29 Zn2 N28B 97.7(7) . . ?
O22D Zn2 N28B 82(2) . . ?
O22 Zn2 N28B 83.5(8) . . ?
O26 Zn2 N28B 117.9(7) . . ?
O29 Zn2 O30 80.3(7) . . ?
O22D Zn2 O30 155(2) . . ?
O22 Zn2 O30 173.0(8) . . ?
O26 Zn2 O30 93.0(7) . . ?
N28B Zn2 O30 95.7(8) . . ?
O29 Zn2 O27 89.1(6) . . ?
O22D Zn2 O27 107(2) . . ?
O22 Zn2 O27 104.1(7) . . ?
O26 Zn2 O27 55.4(6) . . ?
N28B Zn2 O27 169.6(6) . . ?
O30 Zn2 O27 77.6(7) . . ?
O32D Zn3 N49B 82.4(10) . . ?
N49B Zn3 O32 85.2(16) . . ?
N49B Zn3 O36 131(2) . . ?
O32 Zn3 O36 112(3) . . ?
O32D Zn3 O36D 168.7(14) . . ?
N49B Zn3 O36D 103.6(14) . . ?
O32D Zn3 N70B 64.0(19) . 1_565 ?
N49B Zn3 N70B 106(3) . 1_565 ?
O32 Zn3 N70B 115(3) . 1_565 ?
O36 Zn3 N70B 107(3) . 1_565 ?
O36D Zn3 N70B 105(2) . 1_565 ?
O14 N11 O12 117.9(16) . . ?
O14 N11 O13 121.9(18) . . ?
O12 N11 O13 120.2(16) . . ?
N11 O12 Zn1 107.9(11) . . ?
O18 N15 O17 121(3) . . ?
O18 N15 O16 125(3) . . ?
O17 N15 O16 113(3) . . ?
N15 O16 Zn1 114(2) . . ?
O24 N21 O22 120(2) . . ?
O24 N21 O23 118(2) . . ?
O22 N21 O23 119(2) . . ?
N21 O22 Zn2 130.8(17) . . ?
O34 N31 O33 121(4) . . ?
O34 N31 O32 120(4) . . ?
O33 N31 O32 115(4) . . ?
N31 O32 Zn3 108(3) . . ?
O38 N35 O37 121(4) . . ?
O38 N35 O36 122(4) . . ?
O37 N35 O36 113(4) . . ?
N35 O36 Zn3 112(3) . . ?
O18D N15D O17D 119(4) . . ?
O18D N15D O16D 124(4) . . ?
O17D N15D O16D 116(4) . . ?
N15D O16D Zn1 110(4) . . ?
O24D N21D O23D 118(4) . . ?
O24D N21D O22D 117(4) . . ?
O23D N21D O22D 114(4) . . ?
N21D O22D Zn2 115(6) . . ?
O34D N31D O33D 115(3) . . ?
O34D N31D O32D 115.0(19) . . ?
O33D N31D O32D 110(2) . . ?
N31D O32D Zn3 119.3(12) . . ?
O38D N35D O37D 115(3) . . ?
O38D N35D O36D 124(3) . . ?
O37D N35D O36D 122(3) . . ?
N35D O36D Zn3 128(4) . . ?
O18E N15E O17E 119(4) . . ?
O18E N15E O16E 115(4) . . ?
O17E N15E O16E 115(4) . . ?
N15E O16E Zn1 112(5) . . ?
O26 N25 O28 125(2) . . ?
O26 N25 O27 118(2) . . ?
O28 N25 O27 115(2) . . ?
N25 O26 Zn2 101.8(14) . . ?
N25 O27 Zn2 83.9(12) . . ?
C3A C2A C7A 120.0 . . ?
C3A C2A H2A 120.0 . . ?
C7A C2A H2A 120.0 . . ?
C2A C3A C4A 120.0 . . ?
C2A C3A C8A 116.3(11) . . ?
C4A C3A C8A 123.5(11) . . ?
C3A C4A C5A 120.0 . . ?
C3A C4A H4A 120.0 . . ?
C5A C4A H4A 120.0 . . ?
C6A C5A C4A 120.0 . . ?
C6A C5A C29A 124.8(10) . . ?
C4A C5A C29A 115.2(10) . . ?
C7A C6A C5A 120.0 . . ?
C7A C6A H6A 120.0 . . ?
C5A C6A H6A 120.0 . . ?
C6A C7A C2A 120.0 . . ?
C6A C7A C50A 115.6(10) . . ?
C2A C7A C50A 124.4(9) . . ?
N10A C8A O9A 125.3(15) . . ?
N10A C8A C3A 117.2(17) . . ?
O9A C8A C3A 117.3(17) . . ?
C8A N10A C11A 122.0(19) . . ?
C8A N10A H10A 119.0 . . ?
C11A N10A H10A 119.0 . . ?
C12A C11A N10A 118(2) . . ?
C12A C11A C19A 102.3(19) . . ?
N10A C11A C19A 108(2) . . ?
C12A C11A H11A 109.1 . . ?
N10A C11A H11A 109.1 . . ?
C19A C11A H11A 109.1 . . ?
C17A C12A C13A 120.0 . . ?
C17A C12A C11A 112.2(15) . . ?
C13A C12A C11A 127.6(15) . . ?
C14A C13A C12A 120.0 . . ?
C14A C13A H13A 120.0 . . ?
C12A C13A H13A 120.0 . . ?
C13A C14A C15A 120.0 . . ?
C13A C14A H14A 120.0 . . ?
C15A C14A H14A 120.0 . . ?
C14A C15A C16A 120.0 . . ?
C14A C15A H15A 120.0 . . ?
C16A C15A H15A 120.0 . . ?
C17A C16A C15A 120.0 . . ?
C17A C16A H16A 120.0 . . ?
C15A C16A H16A 120.0 . . ?
C12A C17A C16A 120.0 . . ?
C12A C17A C18A 106.5(15) . . ?
C16A C17A C18A 133.5(15) . . ?
C17A C18A C19A 103(2) . . ?
C17A C18A H18A 111.1 . . ?
C19A C18A H18A 111.1 . . ?
C17A C18A H18B 111.1 . . ?
C19A C18A H18B 111.1 . . ?
H18A C18A H18B 109.0 . . ?
O20A C19A C11A 114(2) . . ?
O20A C19A C18A 105(2) . . ?
C11A C19A C18A 100(2) . . ?
O20A C19A H19A 112.2 . . ?
C11A C19A H19A 112.3 . . ?
C18A C19A H19A 112.3 . . ?
C21A O20A C19A 117.6(19) . . ?
O22A C21A O20A 122(2) . . ?
O22A C21A C24A 126(2) . . ?
O20A C21A C24A 111.1(19) . . ?
C24A C23A N28A 120.0 . . ?
C24A C23A H23A 120.0 . . ?
N28A C23A H23A 120.0 . . ?
C23A C24A C25A 120.0 . . ?
C23A C24A C21A 115.8(13) . . ?
C25A C24A C21A 124.2(13) . . ?
C26A C25A C24A 120.0 . . ?
C26A C25A H25A 120.0 . . ?
C24A C25A H25A 120.0 . . ?
C27A C26A C25A 120.0 . . ?
C27A C26A H26A 120.0 . . ?
C25A C26A H26A 120.0 . . ?
C26A C27A N28A 120.0 . . ?
C26A C27A H27A 120.0 . . ?
N28A C27A H27A 120.0 . . ?
C27A N28A C23A 120.0 . . ?
C27A N28A Zn1 120.9(7) . . ?
C23A N28A Zn1 119.0(7) . . ?
O30A C29A N31A 118.7(19) . . ?
O30A C29A C5A 124.5(17) . . ?
N31A C29A C5A 116.4(16) . . ?
C32A N31A C29A 120.1(17) . . ?
C32A N31A H31A 119.9 . . ?
C29A N31A H31A 119.9 . . ?
N31A C32A C33A 114.0(16) . . ?
N31A C32A C40A 119.9(19) . . ?
C33A C32A C40A 100.3(14) . . ?
N31A C32A H32A 107.3 . . ?
C33A C32A H32A 107.3 . . ?
C40A C32A H32A 107.3 . . ?
C34A C33A C38A 120.0 . . ?
C34A C33A C32A 130.5(10) . . ?
C38A C33A C32A 109.5(10) . . ?
C35A C34A C33A 120.0 . . ?
C35A C34A H34A 120.0 . . ?
C33A C34A H34A 120.0 . . ?
C34A C35A C36A 120.0 . . ?
C34A C35A H35A 120.0 . . ?
C36A C35A H35A 120.0 . . ?
C37A C36A C35A 120.0 . . ?
C37A C36A H36A 120.0 . . ?
C35A C36A H36A 120.0 . . ?
C38A C37A C36A 120.0 . . ?
C38A C37A H37A 120.0 . . ?
C36A C37A H37A 120.0 . . ?
C37A C38A C33A 120.0 . . ?
C37A C38A C39A 131.3(12) . . ?
C33A C38A C39A 108.7(12) . . ?
C38A C39A C40A 106.7(17) . . ?
C38A C39A H39A 110.4 . . ?
C40A C39A H39A 110.4 . . ?
C38A C39A H39B 110.4 . . ?
C40A C39A H39B 110.4 . . ?
H39A C39A H39B 108.6 . . ?
O41A C40A C39A 111.7(16) . . ?
O41A C40A C32A 106.2(16) . . ?
C39A C40A C32A 102.5(18) . . ?
O41A C40A H40A 112.0 . . ?
C39A C40A H40A 112.0 . . ?
C32A C40A H40A 112.0 . . ?
C42A O41A C40A 112.8(16) . . ?
O43A C42A O41A 131(2) . . ?
O43A C42A C45A 117.4(18) . . ?
O41A C42A C45A 110.7(16) . . ?
C45A C44A N49A 120.0 . . ?
C45A C44A H44A 120.0 . . ?
N49A C44A H44A 120.0 . . ?
C44A C45A C46A 120.0 . . ?
C44A C45A C42A 120.3(11) . . ?
C46A C45A C42A 119.7(11) . . ?
C45A C46A C47A 120.0 . . ?
C45A C46A H46A 120.0 . . ?
C47A C46A H46A 120.0 . . ?
C46A C47A C48A 120.0 . . ?
C46A C47A H47A 120.0 . . ?
C48A C47A H47A 120.0 . . ?
N49A C48A C47A 120.0 . . ?
N49A C48A H48A 120.0 . . ?
C47A C48A H48A 120.0 . . ?
C48A N49A C44A 120.0 . . ?
O51A C50A N52A 129(2) . . ?
O51A C50A C7A 115.1(16) . . ?
N52A C50A C7A 116.1(17) . . ?
C50A N52A C53A 120.9(18) . . ?
C50A N52A H52A 119.5 . . ?
C53A N52A H52A 119.5 . . ?
C61A C53A C54A 104.4(17) . . ?
C61A C53A N52A 121.1(17) . . ?
C54A C53A N52A 108.5(16) . . ?
C61A C53A H53A 107.4 . . ?
C54A C53A H53A 107.4 . . ?
N52A C53A H53A 107.4 . . ?
C55A C54A C59A 120.0 . . ?
C55A C54A C53A 132.7(12) . . ?
C59A C54A C53A 107.3(12) . . ?
C54A C55A C56A 120.0 . . ?
C54A C55A H55A 120.0 . . ?
C56A C55A H55A 120.0 . . ?
C57A C56A C55A 120.0 . . ?
C57A C56A H56A 120.0 . . ?
C55A C56A H56A 120.0 . . ?
C58A C57A C56A 120.0 . . ?
C58A C57A H57A 120.0 . . ?
C56A C57A H57A 120.0 . . ?
C57A C58A C59A 120.0 . . ?
C57A C58A H58A 120.0 . . ?
C59A C58A H58A 120.0 . . ?
C54A C59A C58A 120.0 . . ?
C54A C59A C60A 109.3(11) . . ?
C58A C59A C60A 130.6(11) . . ?
C59A C60A C61A 100.7(15) . . ?
C59A C60A H60A 111.6 . . ?
C61A C60A H60A 111.6 . . ?
C59A C60A H60B 111.6 . . ?
C61A C60A H60B 111.6 . . ?
H60A C60A H60B 109.4 . . ?
C53A C61A O62A 106.2(17) . . ?
C53A C61A C60A 103.7(17) . . ?
O62A C61A C60A 110.0(17) . . ?
C53A C61A H61A 112.2 . . ?
O62A C61A H61A 112.2 . . ?
C60A C61A H61A 112.2 . . ?
C63A O62A C61A 119.1(18) . . ?
O62A C63A O64A 124(2) . . ?
O62A C63A C66A 119(2) . . ?
O64A C63A C66A 116.5(18) . . ?
C66A C65A N70A 120.0 . . ?
C66A C65A H65A 120.0 . . ?
N70A C65A H65A 120.0 . . ?
C65A C66A C67A 120.0 . . ?
C65A C66A C63A 123.2(13) . . ?
C67A C66A C63A 116.7(12) . . ?
C68A C67A C66A 120.0 . . ?
C68A C67A H67A 120.0 . . ?
C66A C67A H67A 120.0 . . ?
C67A C68A C69A 120.0 . . ?
C67A C68A H68A 120.0 . . ?
C69A C68A H68A 120.0 . . ?
N70A C69A C68A 120.0 . . ?
N70A C69A H69A 120.0 . . ?
C68A C69A H69A 120.0 . . ?
C69A N70A C65A 120.0 . . ?
C69A N70A Zn1 124.1(7) . 1_565 ?
C65A N70A Zn1 115.7(7) . 1_565 ?
C3B C2B C7B 120.0 . . ?
C3B C2B H2B 120.0 . . ?
C7B C2B H2B 120.0 . . ?
C2B C3B C4B 120.0 . . ?
C2B C3B C8B 121.4(11) . . ?
C4B C3B C8B 118.6(11) . . ?
C5B C4B C3B 120.0 . . ?
C5B C4B H4B 120.0 . . ?
C3B C4B H4B 120.0 . . ?
C6B C5B C4B 120.0 . . ?
C6B C5B C29B 118.5(10) . . ?
C4B C5B C29B 121.2(10) . . ?
C5B C6B C7B 120.0 . . ?
C5B C6B H6B 120.0 . . ?
C7B C6B H6B 120.0 . . ?
C6B C7B C2B 120.0 . . ?
C6B C7B C50B 121.5(10) . . ?
C2B C7B C50B 118.5(10) . . ?
O9B C8B N10B 124(2) . . ?
O9B C8B C3B 121.0(18) . . ?
N10B C8B C3B 115.3(18) . . ?
C8B N10B C11B 115.6(18) . . ?
C8B N10B H10B 122.2 . . ?
C11B N10B H10B 122.2 . . ?
N10B C11B C12B 115.1(19) . . ?
N10B C11B C19B 108.3(19) . . ?
C12B C11B C19B 101.3(17) . . ?
N10B C11B H11B 110.6 . . ?
C12B C11B H11B 110.6 . . ?
C19B C11B H11B 110.6 . . ?
C13B C12B C17B 120.0 . . ?
C13B C12B C11B 131.4(14) . . ?
C17B C12B C11B 108.6(14) . . ?
C12B C13B C14B 120.0 . . ?
C12B C13B H13B 120.0 . . ?
C14B C13B H13B 120.0 . . ?
C15B C14B C13B 120.0 . . ?
C15B C14B H14B 120.0 . . ?
C13B C14B H14B 120.0 . . ?
C16B C15B C14B 120.0 . . ?
C16B C15B H15B 120.0 . . ?
C14B C15B H15B 120.0 . . ?
C15B C16B C17B 120.0 . . ?
C15B C16B H16B 120.0 . . ?
C17B C16B H16B 120.0 . . ?
C16B C17B C12B 120.0 . . ?
C16B C17B C18B 123.8(12) . . ?
C12B C17B C18B 115.5(13) . . ?
C17B C18B C19B 100.5(17) . . ?
C17B C18B H18C 111.7 . . ?
C19B C18B H18C 111.7 . . ?
C17B C18B H18D 111.7 . . ?
C19B C18B H18D 111.7 . . ?
H18C C18B H18D 109.4 . . ?
O20B C19B C18B 106.0(17) . . ?
O20B C19B C11B 105.9(18) . . ?
C18B C19B C11B 104.9(19) . . ?
O20B C19B H19B 113.1 . . ?
C18B C19B H19B 113.1 . . ?
C11B C19B H19B 113.1 . . ?
C21B O20B C19B 114.9(19) . . ?
O22B C21B O20B 121(2) . . ?
O22B C21B C24B 123(2) . . ?
O20B C21B C24B 114.9(19) . . ?
C24B C23B N28B 120.0 . . ?
C24B C23B H23B 120.0 . . ?
N28B C23B H23B 120.0 . . ?
C23B C24B C25B 120.0 . . ?
C23B C24B C21B 115.7(15) . . ?
C25B C24B C21B 124.2(14) . . ?
C26B C25B C24B 120.0 . . ?
C26B C25B H25B 120.0 . . ?
C24B C25B H25B 120.0 . . ?
C27B C26B C25B 120.0 . . ?
C27B C26B H26B 120.0 . . ?
C25B C26B H26B 120.0 . . ?
C26B C27B N28B 120.0 . . ?
C26B C27B H27B 120.0 . . ?
N28B C27B H27B 120.0 . . ?
C27B N28B C23B 120.0 . . ?
C27B N28B Zn2 117.6(9) . . ?
C23B N28B Zn2 122.1(9) . . ?
O30B C29B N31B 127.0(18) . . ?
O30B C29B C5B 117.7(16) . . ?
N31B C29B C5B 113.9(13) . . ?
C29B N31B C32B 116.3(19) . . ?
C29B N31B H31B 121.8 . . ?
C32B N31B H31B 121.8 . . ?
C40B C32B N31B 118(2) . . ?
C40B C32B C33B 98(2) . . ?
N31B C32B C33B 99.6(17) . . ?
C40B C32B H32B 113.1 . . ?
N31B C32B H32B 113.1 . . ?
C33B C32B H32B 113.1 . . ?
C34B C33B C38B 120.00(6) . . ?
C34B C33B C32B 133.3(14) . . ?
C38B C33B C32B 106.6(14) . . ?
C33B C34B C35B 120.0 . . ?
C33B C34B H34B 120.0 . . ?
C35B C34B H34B 120.0 . . ?
C36B C35B C34B 120.0 . . ?
C36B C35B H35B 120.0 . . ?
C34B C35B H35B 120.0 . . ?
C35B C36B C37B 120.00(7) . . ?
C35B C36B H36B 120.0 . . ?
C37B C36B H36B 120.0 . . ?
C38B C37B C36B 120.0 . . ?
C38B C37B H37B 120.0 . . ?
C36B C37B H37B 120.0 . . ?
C37B C38B C33B 120.0 . . ?
C37B C38B C39B 125.1(17) . . ?
C33B C38B C39B 114.5(17) . . ?
C38B C39B C40B 99(2) . . ?
C38B C39B H39C 111.9 . . ?
C40B C39B H39C 111.9 . . ?
C38B C39B H39D 111.9 . . ?
C40B C39B H39D 111.9 . . ?
H39C C39B H39D 109.6 . . ?
C32B C40B O41B 116(2) . . ?
C32B C40B C39B 112(2) . . ?
O41B C40B C39B 107(2) . . ?
C32B C40B H40B 107.4 . . ?
O41B C40B H40B 107.4 . . ?
C39B C40B H40B 107.4 . . ?
C42B O41B C40B 119(2) . . ?
O43B C42B C45B 131(3) . . ?
O43B C42B O41B 122(3) . . ?
C45B C42B O41B 105(3) . . ?
C45B C44B N49B 120.00(8) . . ?
C45B C44B H44B 120.0 . . ?
N49B C44B H44B 120.0 . . ?
C46B C45B C44B 120.0 . . ?
C46B C45B C42B 127(2) . . ?
C44B C45B C42B 112(2) . . ?
C45B C46B C47B 120.0 . . ?
C45B C46B H46B 120.0 . . ?
C47B C46B H46B 120.0 . . ?
C46B C47B C48B 120.00(7) . . ?
C46B C47B H47B 120.0 . . ?
C48B C47B H47B 120.0 . . ?
N49B C48B C47B 120.0 . . ?
N49B C48B H48B 120.0 . . ?
C47B C48B H48B 120.0 . . ?
C48B N49B C44B 120.0 . . ?
C48B N49B Zn3 112.3(12) . . ?
C44B N49B Zn3 127.3(12) . . ?
O51B C50B N52B 124.1(15) . . ?
O51B C50B C7B 119.6(15) . . ?
N52B C50B C7B 116.0(15) . . ?
C50B N52B C53B 118.8(16) . . ?
C50B N52B H52B 120.6 . . ?
C53B N52B H52B 120.6 . . ?
N52B C53B C54B 114.3(17) . . ?
N52B C53B C61B 114.2(16) . . ?
C54B C53B C61B 103.3(16) . . ?
N52B C53B H53B 108.2 . . ?
C54B C53B H53B 108.2 . . ?
C61B C53B H53B 108.2 . . ?
C55B C54B C59B 120.0 . . ?
C55B C54B C53B 133.5(12) . . ?
C59B C54B C53B 106.5(12) . . ?
C54B C55B C56B 120.0 . . ?
C54B C55B H55B 120.0 . . ?
C56B C55B H55B 120.0 . . ?
C57B C56B C55B 120.0 . . ?
C57B C56B H56B 120.0 . . ?
C55B C56B H56B 120.0 . . ?
C56B C57B C58B 120.0 . . ?
C56B C57B H57B 120.0 . . ?
C58B C57B H57B 120.0 . . ?
C59B C58B C57B 120.0 . . ?
C59B C58B H58B 120.0 . . ?
C57B C58B H58B 120.0 . . ?
C58B C59B C54B 120.0 . . ?
C58B C59B C60B 126.4(11) . . ?
C54B C59B C60B 113.6(11) . . ?
C61B C60B C59B 98.3(16) . . ?
C61B C60B H60C 112.1 . . ?
C59B C60B H60C 112.1 . . ?
C61B C60B H60D 112.1 . . ?
C59B C60B H60D 112.1 . . ?
H60C C60B H60D 109.7 . . ?
C60B C61B C53B 109.2(16) . . ?
C60B C61B O62B 106.5(16) . . ?
C53B C61B O62B 106.8(16) . . ?
C60B C61B H61B 111.4 . . ?
C53B C61B H61B 111.4 . . ?
O62B C61B H61B 111.4 . . ?
C63B O62B C61B 118.2(17) . . ?
O64B C63B O62B 125(2) . . ?
O64B C63B C66B 119.5(19) . . ?
O62B C63B C66B 115.0(18) . . ?
C66B C65B N70B 120.0 . . ?
C66B C65B H65B 120.0 . . ?
N70B C65B H65B 120.0 . . ?
C65B C66B C67B 120.0 . . ?
C65B C66B C63B 118.3(13) . . ?
C67B C66B C63B 121.6(12) . . ?
C68B C67B C66B 120.0 . . ?
C68B C67B H67B 120.0 . . ?
C66B C67B H67B 120.0 . . ?
C67B C68B C69B 120.0 . . ?
C67B C68B H68B 120.0 . . ?
C69B C68B H68B 120.0 . . ?
N70B C69B C68B 120.0 . . ?
N70B C69B H69B 120.0 . . ?
C68B C69B H69B 120.0 . . ?
C69B N70B C65B 120.0 . . ?
C69B N70B Zn3 127.1(7) . 1_545 ?
C65B N70B Zn3 111.3(7) . 1_545 ?

loop_
_geom_bond_atom_site_label_1
_geom_bond_atom_site_label_2
_geom_bond_distance
_geom_bond_site_symmetry_2
_geom_bond_publ_flag
Zn1 O16 1.91(3) . ?
Zn1 O12 1.972(12) . ?
Zn1 O16D 1.99(3) . ?
Zn1 N28A 2.000(11) . ?
Zn1 N70A 2.00(8) 1_545 ?
Zn1 O16E 2.01(3) . ?
Zn2 O29 1.909(15) . ?
Zn2 O22D 1.96(9) . ?
Zn2 O22 2.03(2) . ?
Zn2 O26 2.079(17) . ?
Zn2 N28B 2.090(13) . ?
Zn2 O30 2.090(19) . ?
Zn2 O27 2.435(17) . ?
Zn3 O32D 1.8982(15) . ?
Zn3 N49B 1.933(17) . ?
Zn3 O32 2.045(15) . ?
Zn3 O36 2.046(15) . ?
Zn3 O36D 2.073(15) . ?
Zn3 N70B 2.22(11) 1_565 ?
N11 O14 1.277(13) . ?
N11 O12 1.280(12) . ?
N11 O13 1.285(13) . ?
N15 O18 1.25(2) . ?
N15 O17 1.29(3) . ?
N15 O16 1.30(2) . ?
N21 O24 1.25(2) . ?
N21 O22 1.28(2) . ?
N21 O23 1.31(2) . ?
N31 O34 1.25(3) . ?
N31 O33 1.29(3) . ?
N31 O32 1.30(3) . ?
N35 O38 1.26(3) . ?
N35 O37 1.29(3) . ?
N35 O36 1.29(3) . ?
N15D O18D 1.27(3) . ?
N15D O17D 1.30(3) . ?
N15D O16D 1.31(3) . ?
N21D O24D 1.28(3) . ?
N21D O23D 1.30(3) . ?
N21D O22D 1.31(3) . ?
N31D O34D 1.27(2) . ?
N31D O33D 1.32(2) . ?
N31D O32D 1.33(2) . ?
N35D O38D 1.27(3) . ?
N35D O37D 1.29(3) . ?
N35D O36D 1.30(2) . ?
N15E O18E 1.27(3) . ?
N15E O17E 1.30(3) . ?
N15E O16E 1.31(3) . ?
N25 O26 1.22(3) . ?
N25 O28 1.22(3) . ?
N25 O27 1.25(3) . ?
C2A C3A 1.3900 . ?
C2A C7A 1.3900 . ?
C2A H2A 0.9500 . ?
C3A C4A 1.3900 . ?
C3A C8A 1.528(13) . ?
C4A C5A 1.3900 . ?
C4A H4A 0.9500 . ?
C5A C6A 1.3900 . ?
C5A C29A 1.48(2) . ?
C6A C7A 1.3900 . ?
C6A H6A 0.9500 . ?
C7A C50A 1.54(2) . ?
C8A N10A 1.24(3) . ?
C8A O9A 1.25(3) . ?
N10A C11A 1.49(3) . ?
N10A H10A 0.8800 . ?
C11A C12A 1.45(3) . ?
C11A C19A 1.52(4) . ?
C11A H11A 1.0000 . ?
C12A C17A 1.3900 . ?
C12A C13A 1.3900 . ?
C13A C14A 1.3900 . ?
C13A H13A 0.9500 . ?
C14A C15A 1.3900 . ?
C14A H14A 0.9500 . ?
C15A C16A 1.3900 . ?
C15A H15A 0.9500 . ?
C16A C17A 1.3900 . ?
C16A H16A 0.9500 . ?
C17A C18A 1.45(3) . ?
C18A C19A 1.55(4) . ?
C18A H18A 0.9900 . ?
C18A H18B 0.9900 . ?
C19A O20A 1.40(3) . ?
C19A H19A 1.0000 . ?
O20A C21A 1.37(3) . ?
C21A O22A 1.18(3) . ?
C21A C24A 1.49(3) . ?
C23A C24A 1.3900 . ?
C23A N28A 1.3900 . ?
C23A H23A 0.9500 . ?
C24A C25A 1.3900 . ?
C25A C26A 1.3900 . ?
C25A H25A 0.9500 . ?
C26A C27A 1.3900 . ?
C26A H26A 0.9500 . ?
C27A N28A 1.3900 . ?
C27A H27A 0.9500 . ?
C29A O30A 1.24(3) . ?
C29A N31A 1.39(3) . ?
N31A C32A 1.37(2) . ?
N31A H31A 0.8800 . ?
C32A C33A 1.55(2) . ?
C32A C40A 1.56(3) . ?
C32A H32A 1.0000 . ?
C33A C34A 1.3900 . ?
C33A C38A 1.3900 . ?
C34A C35A 1.3900 . ?
C34A H34A 0.9500 . ?
C35A C36A 1.3900 . ?
C35A H35A 0.9500 . ?
C36A C37A 1.3900 . ?
C36A H36A 0.9500 . ?
C37A C38A 1.3900 . ?
C37A H37A 0.9500 . ?
C38A C39A 1.46(3) . ?
C39A C40A 1.49(3) . ?
C39A H39A 0.9900 . ?
C39A H39B 0.9900 . ?
C40A O41A 1.49(3) . ?
C40A H40A 1.0000 . ?
O41A C42A 1.29(3) . ?
C42A O43A 1.20(3) . ?
C42A C45A 1.54(2) . ?
C44A C45A 1.3900 . ?
C44A N49A 1.3900 . ?
C44A H44A 0.9500 . ?
C45A C46A 1.3900 . ?
C46A C47A 1.3900 . ?
C46A H46A 0.9500 . ?
C47A C48A 1.3900 . ?
C47A H47A 0.9500 . ?
C48A N49A 1.3900 . ?
C48A H48A 0.9500 . ?
C50A O51A 1.14(2) . ?
C50A N52A 1.25(3) . ?
N52A C53A 1.58(3) . ?
N52A H52A 0.8800 . ?
C53A C61A 1.42(3) . ?
C53A C54A 1.51(2) . ?
C53A H53A 1.0000 . ?
C54A C55A 1.3900 . ?
C54A C59A 1.3900 . ?
C55A C56A 1.3900 . ?
C55A H55A 0.9500 . ?
C56A C57A 1.3900 . ?
C56A H56A 0.9500 . ?
C57A C58A 1.3900 . ?
C57A H57A 0.9500 . ?
C58A C59A 1.3900 . ?
C58A H58A 0.9500 . ?
C59A C60A 1.50(2) . ?
C60A C61A 1.55(3) . ?
C60A H60A 0.9900 . ?
C60A H60B 0.9900 . ?
C61A O62A 1.49(3) . ?
C61A H61A 1.0000 . ?
O62A C63A 1.20(3) . ?
C63A O64A 1.30(3) . ?
C63A C66A 1.45(2) . ?
C65A C66A 1.3900 . ?
C65A N70A 1.3900 . ?
C65A H65A 0.9500 . ?
C66A C67A 1.3900 . ?
C67A C68A 1.3900 . ?
C67A H67A 0.9500 . ?
C68A C69A 1.3900 . ?
C68A H68A 0.9500 . ?
C69A N70A 1.3900 . ?
C69A H69A 0.9500 . ?
C2B C3B 1.3900 . ?
C2B C7B 1.3900 . ?
C2B H2B 0.9500 . ?
C3B C4B 1.3900 . ?
C3B C8B 1.49(2) . ?
C4B C5B 1.3900 . ?
C4B H4B 0.9500 . ?
C5B C6B 1.3900 . ?
C5B C29B 1.537(18) . ?
C6B C7B 1.3900 . ?
C6B H6B 0.9500 . ?
C7B C50B 1.526(13) . ?
C8B O9B 1.26(3) . ?
C8B N10B 1.37(3) . ?
N10B C11B 1.47(3) . ?
N10B H10B 0.8800 . ?
C11B C12B 1.49(3) . ?
C11B C19B 1.62(3) . ?
C11B H11B 1.0000 . ?
C12B C13B 1.3900 . ?
C12B C17B 1.3900 . ?
C13B C14B 1.3900 . ?
C13B H13B 0.9500 . ?
C14B C15B 1.3900 . ?
C14B H14B 0.9500 . ?
C15B C16B 1.3900 . ?
C15B H15B 0.9500 . ?
C16B C17B 1.3900 . ?
C16B H16B 0.9500 . ?
C17B C18B 1.49(3) . ?
C18B C19B 1.56(3) . ?
C18B H18C 0.9900 . ?
C18B H18D 0.9900 . ?
C19B O20B 1.45(3) . ?
C19B H19B 1.0000 . ?
O20B C21B 1.38(3) . ?
C21B O22B 1.17(2) . ?
C21B C24B 1.46(3) . ?
C23B C24B 1.3900 . ?
C23B N28B 1.3900 . ?
C23B H23B 0.9500 . ?
C24B C25B 1.3900 . ?
C25B C26B 1.3900 . ?
C25B H25B 0.9500 . ?
C26B C27B 1.3900 . ?
C26B H26B 0.9500 . ?
C27B N28B 1.3900 . ?
C27B H27B 0.9500 . ?
C29B O30B 1.216(13) . ?
C29B N31B 1.36(3) . ?
N31B C32B 1.48(2) . ?
N31B H31B 0.8800 . ?
C32B C40B 1.43(4) . ?
C32B C33B 1.67(3) . ?
C32B H32B 1.0000 . ?
C33B C34B 1.3900 . ?
C33B C38B 1.3900 . ?
C34B C35B 1.3900 . ?
C34B H34B 0.9500 . ?
C35B C36B 1.3900 . ?
C35B H35B 0.9500 . ?
C36B C37B 1.3900 . ?
C36B H36B 0.9500 . ?
C37B C38B 1.3900 . ?
C37B H37B 0.9500 . ?
C38B C39B 1.45(2) . ?
C39B C40B 1.57(4) . ?
C39B H39C 0.9900 . ?
C39B H39D 0.9900 . ?
C40B O41B 1.47(3) . ?
C40B H40B 1.0000 . ?
O41B C42B 1.41(4) . ?
C42B O43B 1.22(4) . ?
C42B C45B 1.39(4) . ?
C44B C45B 1.3900 . ?
C44B N49B 1.3900 . ?
C44B H44B 0.9500 . ?
C45B C46B 1.3900 . ?
C46B C47B 1.3900 . ?
C46B H46B 0.9500 . ?
C47B C48B 1.3900 . ?
C47B H47B 0.9500 . ?
C48B N49B 1.3900 . ?
C48B H48B 0.9500 . ?
C50B O51B 1.20(2) . ?
C50B N52B 1.35(3) . ?
N52B C53B 1.45(3) . ?
N52B H52B 0.8800 . ?
C53B C54B 1.47(2) . ?
C53B C61B 1.50(3) . ?
C53B H53B 1.0000 . ?
C54B C55B 1.3900 . ?
C54B C59B 1.3900 . ?
C55B C56B 1.3900 . ?
C55B H55B 0.9500 . ?
C56B C57B 1.3900 . ?
C56B H56B 0.9500 . ?
C57B C58B 1.3900 . ?
C57B H57B 0.9500 . ?
C58B C59B 1.3900 . ?
C58B H58B 0.9500 . ?
C59B C60B 1.52(2) . ?
C60B C61B 1.46(3) . ?
C60B H60C 0.9900 . ?
C60B H60D 0.9900 . ?
C61B O62B 1.518(19) . ?
C61B H61B 1.0000 . ?
O62B C63B 1.28(3) . ?
C63B O64B 1.23(3) . ?
C63B C66B 1.49(2) . ?
C65B C66B 1.3900 . ?
C65B N70B 1.3900 . ?
C65B H65B 0.9500 . ?
C66B C67B 1.3900 . ?
C67B C68B 1.3900 . ?
C67B H67B 0.9500 . ?
C68B C69B 1.3900 . ?
C68B H68B 0.9500 . ?
C69B N70B 1.3900 . ?
C69B H69B 0.9500 . ?

loop_
_geom_hbond_atom_site_label_D
_geom_hbond_atom_site_label_H
_geom_hbond_atom_site_label_A
_geom_hbond_distance_DH
_geom_hbond_distance_HA
_geom_hbond_distance_DA
_geom_hbond_angle_DHA
_geom_hbond_site_symmetry_A
_geom_hbond_publ_flag
N31A H31A O28 0.88 2.42 3.23(3) 153.0 . yes
N52A H52A O30B 0.88 2.04 2.90(2) 166.8 5_564 yes
N10B H10B O24^a 0.88 2.23 3.08(3) 165.2 . yes
N52B H52B O9A 0.88 2.15 2.96(2) 152.4 6_655 yes

loop_
_geom_torsion_atom_site_label_1
_geom_torsion_atom_site_label_2
_geom_torsion_atom_site_label_3
_geom_torsion_atom_site_label_4
_geom_torsion
_geom_torsion_site_symmetry_1
_geom_torsion_site_symmetry_2
_geom_torsion_site_symmetry_3
_geom_torsion_site_symmetry_4
_geom_torsion_publ_flag
O14 N11 O12 Zn1 174.4(13) . . . . ?
O13 N11 O12 Zn1 -5.7(13) . . . . ?
O18 N15 O16 Zn1 174(4) . . . . ?
O17 N15 O16 Zn1 -6(6) . . . . ?
O24 N21 O22 Zn2 170(2) . . . . ?
O23 N21 O22 Zn2 -31(4) . . . . ?
O34 N31 O32 Zn3 167(7) . . . . ?
O33 N31 O32 Zn3 9(9) . . . . ?
O38 N35 O36 Zn3 177(7) . . . . ?
O37 N35 O36 Zn3 21(10) . . . . ?
O18D N15D O16D Zn1 143(8) . . . . ?
O17D N15D O16D Zn1 -49(9) . . . . ?
O24D N21D O22D Zn2 -90(8) . . . . ?
O23D N21D O22D Zn2 52(8) . . . . ?
O34D N31D O32D Zn3 -45(3) . . . . ?
O33D N31D O32D Zn3 87(3) . . . . ?
N49B Zn3 O32D N31D 119(2) . . . . ?
O36D Zn3 O32D N31D -118(8) . . . . ?
N70B Zn3 O32D N31D -130(4) 1_565 . . . ?
O38D N35D O36D Zn3 -120(6) . . . . ?
O37D N35D O36D Zn3 57(9) . . . . ?
O18E N15E O16E Zn1 -64(8) . . . . ?
O17E N15E O16E Zn1 80(8) . . . . ?
O28 N25 O26 Zn2 173(2) . . . . ?
O27 N25 O26 Zn2 8(2) . . . . ?
O26 N25 O27 Zn2 -6(2) . . . . ?
O28 N25 O27 Zn2 -173.5(19) . . . . ?
C7A C2A C3A C4A 0.0 . . . . ?
C7A C2A C3A C8A 176.2(14) . . . . ?
C2A C3A C4A C5A 0.0 . . . . ?
C8A C3A C4A C5A -175.9(15) . . . . ?
C3A C4A C5A C6A 0.0 . . . . ?
C3A C4A C5A C29A -179.7(14) . . . . ?
C4A C5A C6A C7A 0.0 . . . . ?
C29A C5A C6A C7A 179.7(16) . . . . ?
C5A C6A C7A C2A 0.0 . . . . ?
C5A C6A C7A C50A 177.4(13) . . . . ?
C3A C2A C7A C6A 0.0 . . . . ?
C3A C2A C7A C50A -177.2(14) . . . . ?
C2A C3A C8A N10A 167.7(16) . . . . ?
C4A C3A C8A N10A -16(2) . . . . ?
C2A C3A C8A O9A -17(2) . . . . ?
C4A C3A C8A O9A 159.0(14) . . . . ?
O9A C8A N10A C11A -4(4) . . . . ?
C3A C8A N10A C11A 170.8(19) . . . . ?
C8A N10A C11A C12A 165(2) . . . . ?
C8A N10A C11A C19A -79(3) . . . . ?
N10A C11A C12A C17A 139.2(19) . . . . ?
C19A C11A C12A C17A 20(2) . . . . ?
N10A C11A C12A C13A -36(3) . . . . ?
C19A C11A C12A C13A -155.3(17) . . . . ?
C17A C12A C13A C14A 0.0 . . . . ?
C11A C12A C13A C14A 175(2) . . . . ?
C12A C13A C14A C15A 0.0 . . . . ?
C13A C14A C15A C16A 0.0 . . . . ?
C14A C15A C16A C17A 0.0 . . . . ?
C13A C12A C17A C16A 0.0 . . . . ?
C11A C12A C17A C16A -176(2) . . . . ?
C13A C12A C17A C18A -180(2) . . . . ?
C11A C12A C17A C18A 4(2) . . . . ?
C15A C16A C17A C12A 0.0 . . . . ?
C15A C16A C17A C18A 179(3) . . . . ?
C12A C17A C18A C19A -27(2) . . . . ?
C16A C17A C18A C19A 153.5(19) . . . . ?
C12A C11A C19A O20A 77(2) . . . . ?
N10A C11A C19A O20A -49(3) . . . . ?
C12A C11A C19A C18A -34(3) . . . . ?
N10A C11A C19A C18A -160(2) . . . . ?
C17A C18A C19A O20A -80(2) . . . . ?
C17A C18A C19A C11A 38(3) . . . . ?
C11A C19A O20A C21A 98(2) . . . . ?
C18A C19A O20A C21A -153(2) . . . . ?
C19A O20A C21A O22A -5(3) . . . . ?
C19A O20A C21A C24A -176.5(18) . . . . ?
N28A C23A C24A C25A 0.0 . . . . ?
N28A C23A C24A C21A -179.9(18) . . . . ?
O22A C21A C24A C23A -15(3) . . . . ?
O20A C21A C24A C23A 156.6(14) . . . . ?
O22A C21A C24A C25A 165.5(19) . . . . ?
O20A C21A C24A C25A -23(2) . . . . ?
C23A C24A C25A C26A 0.0 . . . . ?
C21A C24A C25A C26A 179.9(19) . . . . ?
C24A C25A C26A C27A 0.0 . . . . ?
C25A C26A C27A N28A 0.0 . . . . ?
C26A C27A N28A C23A 0.0 . . . . ?
C26A C27A N28A Zn1 177.6(12) . . . . ?
C24A C23A N28A C27A 0.0 . . . . ?
C24A C23A N28A Zn1 -177.7(12) . . . . ?
C6A C5A C29A O30A 138.2(18) . . . . ?
C4A C5A C29A O30A -42(3) . . . . ?
C6A C5A C29A N31A -34(2) . . . . ?
C4A C5A C29A N31A 145.3(15) . . . . ?
O30A C29A N31A C32A 12(3) . . . . ?
C5A C29A N31A C32A -175.4(18) . . . . ?
C29A N31A C32A C33A 136.5(19) . . . . ?
C29A N31A C32A C40A -105(2) . . . . ?
N31A C32A C33A C34A -30(2) . . . . ?
C40A C32A C33A C34A -159.4(13) . . . . ?
N31A C32A C33A C38A 152.3(14) . . . . ?
C40A C32A C33A C38A 22.8(15) . . . . ?
C38A C33A C34A C35A 0.0 . . . . ?
C32A C33A C34A C35A -177.6(17) . . . . ?
C33A C34A C35A C36A 0.0 . . . . ?
C34A C35A C36A C37A 0.0 . . . . ?
C35A C36A C37A C38A 0.0 . . . . ?
C36A C37A C38A C33A 0.0 . . . . ?
C36A C37A C38A C39A -178.8(18) . . . . ?
C34A C33A C38A C37A 0.0 . . . . ?
C32A C33A C38A C37A 178.1(13) . . . . ?
C34A C33A C38A C39A 179.1(15) . . . . ?
C32A C33A C38A C39A -2.8(15) . . . . ?
C37A C38A C39A C40A 159.1(13) . . . . ?
C33A C38A C39A C40A -19.8(18) . . . . ?
C38A C39A C40A O41A -80(2) . . . . ?
C38A C39A C40A C32A 33.5(19) . . . . ?
N31A C32A C40A O41A -41(2) . . . . ?
C33A C32A C40A O41A 84.2(17) . . . . ?
N31A C32A C40A C39A -158.6(18) . . . . ?
C33A C32A C40A C39A -33.1(18) . . . . ?
C39A C40A O41A C42A -89(2) . . . . ?
C32A C40A O41A C42A 160.3(17) . . . . ?
C40A O41A C42A O43A 3(3) . . . . ?
C40A O41A C42A C45A 175.1(15) . . . . ?
N49A C44A C45A C46A 0.0 . . . . ?
N49A C44A C45A C42A 178.9(14) . . . . ?
O43A C42A C45A C44A -176.8(15) . . . . ?
O41A C42A C45A C44A 10(2) . . . . ?
O43A C42A C45A C46A 2(2) . . . . ?
O41A C42A C45A C46A -171.3(12) . . . . ?
C44A C45A C46A C47A 0.0 . . . . ?
C42A C45A C46A C47A -178.9(14) . . . . ?
C45A C46A C47A C48A 0.0 . . . . ?
C46A C47A C48A N49A 0.0 . . . . ?
C47A C48A N49A C44A 0.0 . . . . ?
C45A C44A N49A C48A 0.0 . . . . ?
C6A C7A C50A O51A -35(2) . . . . ?
C2A C7A C50A O51A 141.8(14) . . . . ?
C6A C7A C50A N52A 149.1(14) . . . . ?
C2A C7A C50A N52A -34(2) . . . . ?
O51A C50A N52A C53A 1(3) . . . . ?
C7A C50A N52A C53A 175.7(15) . . . . ?
C50A N52A C53A C61A -104(2) . . . . ?
C50A N52A C53A C54A 135.3(19) . . . . ?
C61A C53A C54A C55A -158.3(14) . . . . ?
N52A C53A C54A C55A -28(2) . . . . ?
C61A C53A C54A C59A 24.9(17) . . . . ?
N52A C53A C54A C59A 155.3(13) . . . . ?
C59A C54A C55A C56A 0.0 . . . . ?
C53A C54A C55A C56A -176.4(18) . . . . ?
C54A C55A C56A C57A 0.0 . . . . ?
C55A C56A C57A C58A 0.0 . . . . ?
C56A C57A C58A C59A 0.0 . . . . ?
C55A C54A C59A C58A 0.0 . . . . ?
C53A C54A C59A C58A 177.3(14) . . . . ?
C55A C54A C59A C60A -178.5(14) . . . . ?
C53A C54A C59A C60A -1.2(15) . . . . ?
C57A C58A C59A C54A 0.0 . . . . ?
C57A C58A C59A C60A 178.1(17) . . . . ?
C54A C59A C60A C61A -20.5(16) . . . . ?
C58A C59A C60A C61A 161.3(13) . . . . ?
C54A C53A C61A O62A 78.8(18) . . . . ?
N52A C53A C61A O62A -44(3) . . . . ?
C54A C53A C61A C60A -37(2) . . . . ?
N52A C53A C61A C60A -159.7(18) . . . . ?
C59A C60A C61A C53A 36(2) . . . . ?
C59A C60A C61A O62A -77.5(18) . . . . ?
C53A C61A O62A C63A 179.8(18) . . . . ?
C60A C61A O62A C63A -69(2) . . . . ?
C61A O62A C63A O64A -9(3) . . . . ?
C61A O62A C63A C66A 169.3(17) . . . . ?
N70A C65A C66A C67A 0.0 . . . . ?
N70A C65A C66A C63A 176.6(17) . . . . ?
O62A C63A C66A C65A -177.5(15) . . . . ?
O64A C63A C66A C65A 1(2) . . . . ?
O62A C63A C66A C67A -1(2) . . . . ?
O64A C63A C66A C67A 177.6(15) . . . . ?
C65A C66A C67A C68A 0.0 . . . . ?
C63A C66A C67A C68A -176.8(16) . . . . ?
C66A C67A C68A C69A 0.0 . . . . ?
C67A C68A C69A N70A 0.0 . . . . ?
C68A C69A N70A C65A 0.0 . . . . ?
C68A C69A N70A Zn1 173.7(11) . . . 1_565 ?
C66A C65A N70A C69A 0.0 . . . . ?
C66A C65A N70A Zn1 -174.2(10) . . . 1_565 ?
C7B C2B C3B C4B 0.0 . . . . ?
C7B C2B C3B C8B -179.6(16) . . . . ?
C2B C3B C4B C5B 0.0 . . . . ?
C8B C3B C4B C5B 179.6(16) . . . . ?
C3B C4B C5B C6B 0.0 . . . . ?
C3B C4B C5B C29B -174.3(15) . . . . ?
C4B C5B C6B C7B 0.0 . . . . ?
C29B C5B C6B C7B 174.4(15) . . . . ?
C5B C6B C7B C2B 0.0 . . . . ?
C5B C6B C7B C50B -178.9(15) . . . . ?
C3B C2B C7B C6B 0.0 . . . . ?
C3B C2B C7B C50B 178.9(15) . . . . ?
C2B C3B C8B O9B 138.6(18) . . . . ?
C4B C3B C8B O9B -41(3) . . . . ?
C2B C3B C8B N10B -44(2) . . . . ?
C4B C3B C8B N10B 136.7(16) . . . . ?
O9B C8B N10B C11B 2(3) . . . . ?
C3B C8B N10B C11B -175.5(18) . . . . ?
C8B N10B C11B C12B 155.3(19) . . . . ?
C8B N10B C11B C19B -92(2) . . . . ?
N10B C11B C12B C13B -39(3) . . . . ?
C19B C11B C12B C13B -155.4(15) . . . . ?
N10B C11B C12B C17B 139.6(17) . . . . ?
C19B C11B C12B C17B 23.1(19) . . . . ?
C17B C12B C13B C14B 0.0 . . . . ?
C11B C12B C13B C14B 178(2) . . . . ?
C12B C13B C14B C15B 0.0 . . . . ?
C13B C14B C15B C16B 0.0 . . . . ?
C14B C15B C16B C17B 0.0 . . . . ?
C15B C16B C17B C12B 0.0 . . . . ?
C15B C16B C17B C18B -170(2) . . . . ?
C13B C12B C17B C16B 0.0 . . . . ?
C11B C12B C17B C16B -178.7(17) . . . . ?
C13B C12B C17B C18B 170.9(18) . . . . ?
C11B C12B C17B C18B -7.8(19) . . . . ?
C16B C17B C18B C19B 158.4(14) . . . . ?
C12B C17B C18B C19B -12(2) . . . . ?
C17B C18B C19B O20B -87(2) . . . . ?
C17B C18B C19B C11B 25(2) . . . . ?
N10B C11B C19B O20B -40(2) . . . . ?
C12B C11B C19B O20B 82(2) . . . . ?
N10B C11B C19B C18B -151.6(18) . . . . ?
C12B C11B C19B C18B -30(2) . . . . ?
C18B C19B O20B C21B -80(2) . . . . ?
C11B C19B O20B C21B 168.6(18) . . . . ?
C19B O20B C21B O22B -3(3) . . . . ?
C19B O20B C21B C24B -172.5(18) . . . . ?
N28B C23B C24B C25B 0.0 . . . . ?
N28B C23B C24B C21B -176.3(17) . . . . ?
O22B C21B C24B C23B -178(2) . . . . ?
O20B C21B C24B C23B -9(2) . . . . ?
O22B C21B C24B C25B 5(3) . . . . ?
O20B C21B C24B C25B 175.1(15) . . . . ?
C23B C24B C25B C26B 0.0 . . . . ?
C21B C24B C25B C26B 176.0(19) . . . . ?
C24B C25B C26B C27B 0.0 . . . . ?
C25B C26B C27B N28B 0.0 . . . . ?
C26B C27B N28B C23B 0.0 . . . . ?
C26B C27B N28B Zn2 173.9(12) . . . . ?
C24B C23B N28B C27B 0.0 . . . . ?
C24B C23B N28B Zn2 -173.6(12) . . . . ?
C6B C5B C29B O30B -22(2) . . . . ?
C4B C5B C29B O30B 152.8(17) . . . . ?
C6B C5B C29B N31B 145.8(15) . . . . ?
C4B C5B C29B N31B -40(2) . . . . ?
O30B C29B N31B C32B -6(3) . . . . ?
C5B C29B N31B C32B -172.0(17) . . . . ?
C29B N31B C32B C40B -106(3) . . . . ?
C29B N31B C32B C33B 149.6(19) . . . . ?
C40B C32B C33B C34B -167.3(19) . . . . ?
N31B C32B C33B C34B -47(3) . . . . ?
C40B C32B C33B C38B 17(2) . . . . ?
N31B C32B C33B C38B 136.8(16) . . . . ?
C38B C33B C34B C35B 0.0 . . . . ?
C32B C33B C34B C35B -176(2) . . . . ?
C33B C34B C35B C36B 0.0 . . . . ?
C34B C35B C36B C37B 0.0 . . . . ?
C35B C36B C37B C38B 0.0 . . . . ?
C36B C37B C38B C33B 0.0 . . . . ?
C36B C37B C38B C39B 173(3) . . . . ?
C34B C33B C38B C37B 0.0 . . . . ?
C32B C33B C38B C37B 176.7(18) . . . . ?
C34B C33B C38B C39B -174(2) . . . . ?
C32B C33B C38B C39B 3(2) . . . . ?
C37B C38B C39B C40B 167.1(18) . . . . ?
C33B C38B C39B C40B -20(3) . . . . ?
N31B C32B C40B O41B -13(4) . . . . ?
C33B C32B C40B O41B 93(3) . . . . ?
N31B C32B C40B C39B -135(2) . . . . ?
C33B C32B C40B C39B -30(3) . . . . ?
C38B C39B C40B C32B 33(3) . . . . ?
C38B C39B C40B O41B -95(2) . . . . ?
C32B C40B O41B C42B 78(3) . . . . ?
C39B C40B O41B C42B -157(2) . . . . ?
C40B O41B C42B O43B 1(4) . . . . ?
C40B O41B C42B C45B -166(2) . . . . ?
N49B C44B C45B C46B 0.0 . . . . ?
N49B C44B C45B C42B 169(2) . . . . ?
O43B C42B C45B C46B 155(3) . . . . ?
O41B C42B C45B C46B -39(3) . . . . ?
O43B C42B C45B C44B -13(4) . . . . ?
O41B C42B C45B C44B 152.5(17) . . . . ?
C44B C45B C46B C47B 0.0 . . . . ?
C42B C45B C46B C47B -168(3) . . . . ?
C45B C46B C47B C48B 0.0 . . . . ?
C46B C47B C48B N49B 0.0 . . . . ?
C47B C48B N49B C44B 0.0 . . . . ?
C47B C48B N49B Zn3 173.1(15) . . . . ?
C45B C44B N49B C48B 0.0 . . . . ?
C45B C44B N49B Zn3 -172.0(18) . . . . ?
C6B C7B C50B O51B 149.7(15) . . . . ?
C2B C7B C50B O51B -29(2) . . . . ?
C6B C7B C50B N52B -24(2) . . . . ?
C2B C7B C50B N52B 156.6(15) . . . . ?
O51B C50B N52B C53B 2(3) . . . . ?
C7B C50B N52B C53B 176.2(16) . . . . ?
C50B N52B C53B C54B 113(2) . . . . ?
C50B N52B C53B C61B -128(2) . . . . ?
N52B C53B C54B C55B -39(2) . . . . ?
C61B C53B C54B C55B -164.1(13) . . . . ?
N52B C53B C54B C59B 142.7(14) . . . . ?
C61B C53B C54B C59B 18.1(16) . . . . ?
C59B C54B C55B C56B 0.0 . . . . ?
C53B C54B C55B C56B -177.6(18) . . . . ?
C54B C55B C56B C57B 0.0 . . . . ?
C55B C56B C57B C58B 0.0 . . . . ?
C56B C57B C58B C59B 0.0 . . . . ?
C57B C58B C59B C54B 0.0 . . . . ?
C57B C58B C59B C60B 178.5(17) . . . . ?
C55B C54B C59B C58B 0.0 . . . . ?
C53B C54B C59B C58B 178.2(14) . . . . ?
C55B C54B C59B C60B -178.7(15) . . . . ?
C53B C54B C59B C60B -0.5(15) . . . . ?
C58B C59B C60B C61B 164.0(12) . . . . ?
C54B C59B C60B C61B -17.4(17) . . . . ?
C59B C60B C61B C53B 29(2) . . . . ?
C59B C60B C61B O62B -86.5(17) . . . . ?
N52B C53B C61B C60B -155.4(18) . . . . ?
C54B C53B C61B C60B -31(2) . . . . ?
N52B C53B C61B O62B -41(2) . . . . ?
C54B C53B C61B O62B 84.2(17) . . . . ?
C60B C61B O62B C63B -70(2) . . . . ?
C53B C61B O62B C63B 173.0(17) . . . . ?
C61B O62B C63B O64B -12(3) . . . . ?
C61B O62B C63B C66B 164.3(15) . . . . ?
N70B C65B C66B C67B 0.0 . . . . ?
N70B C65B C66B C63B 177.0(16) . . . . ?
O64B C63B C66B C65B 0(2) . . . . ?
O62B C63B C66B C65B -176.8(13) . . . . ?
O64B C63B C66B C67B 176.5(16) . . . . ?
O62B C63B C66B C67B 0(2) . . . . ?
C65B C66B C67B C68B 0.0 . . . . ?
C63B C66B C67B C68B -176.9(16) . . . . ?
C66B C67B C68B C69B 0.0 . . . . ?
C67B C68B C69B N70B 0.0 . . . . ?
C68B C69B N70B C65B 0.0 . . . . ?
C68B C69B N70B Zn3 -164.5(11) . . . 1_545 ?
C66B C65B N70B C69B 0.0 . . . . ?
C66B C65B N70B Zn3 166.7(10) . . . 1_545 ?
